data_7035866
loop_
_publ_author_name
'Pushkarev, Victor E.'
'Kalashnikov, Valery V.'
'Tolbin, Alexander Yu'
'Trashin, Stanislav A.'
'Borisova, Nataliya E.'
'Simonov, Sergey V.'
'Rybakov, Victor B.'
'Tomilova, Larisa G.'
'Zefirov, Nikolay S.'

_publ_section_title
;
 meso-Phenyltetrabenzotriazaporphyrin based double-decker lanthanide(iii)
 complexes: synthesis, structure, spectral properties and
 electrochemistry.
;
_journal_issue 37
_journal_name_full 'Dalton transactions (Cambridge, England : 2003)'
_journal_page_first 16553
_journal_page_last 16564
_journal_paper_doi 10.1039/c5dt01933h
_journal_volume 44
_journal_year 2015
_chemical_formula_moiety 'C78 H42 Eu N14'
_chemical_formula_sum 'C78 H42 Eu N14'
_chemical_formula_weight 1327.21
_chemical_name_systematic
; 
 Bis[27--phenyltetrabenzo[b,g,l,q][5,10,15]triazaporphyrinato] europium(III)
;
_space_group_crystal_system monoclinic
_space_group_IT_number 14
_space_group_name_Hall '-P 2ybc'
_space_group_name_H-M_alt 'P 1 21/c 1'
_symmetry_space_group_name_Hall '-P 2ybc'
_symmetry_space_group_name_H-M 'P 1 21/c 1'
_atom_sites_solution_hydrogens geom
_audit_creation_method SHELXL-2014/7
_audit_update_record
;
2015-06-16 deposited with the CCDC.
2015-07-16 downloaded from the CCDC.
;
_cell_angle_alpha 90
_cell_angle_beta 122.4170(10)
_cell_angle_gamma 90
_cell_formula_units_Z 8
_cell_length_a 32.7080(6)
_cell_length_b 13.4864(2)
_cell_length_c 36.4446(7)
_cell_measurement_reflns_used 31462
_cell_measurement_temperature 293(2)
_cell_measurement_theta_max 69.32
_cell_measurement_theta_min 3.58
_cell_volume 13571.0(4)
_computing_cell_refinement 'X-AREA (STOE & CIE, 2012)'
_computing_data_collection 'X-AREA (STOE & CIE, 2012)'
_computing_data_reduction 'X-AREA (STOE & CIE, 2012)'
_computing_structure_refinement 'SHELXL-2014/7 (Sheldrick, 2014)'
_computing_structure_solution 'SHELXS-97 (Sheldrick, 2008)'
_diffrn_ambient_temperature 293(2)
_diffrn_detector Pilatus100K
_diffrn_detector_area_resol_mean 5.81
_diffrn_detector_type STOE
_diffrn_measured_fraction_theta_full 0.937
_diffrn_measured_fraction_theta_max 0.931
_diffrn_measurement_details '3691 frames, detector distance = 60 mm'
_diffrn_measurement_device_type 'Stoe STADI VARI'
_diffrn_measurement_method 'rotation method'
_diffrn_radiation_collimation 'focusing mirrors'
_diffrn_radiation_monochromator none
_diffrn_radiation_polarisn_norm 0
_diffrn_radiation_type 'Cu K\a'
_diffrn_radiation_wavelength 1.54186
_diffrn_reflns_av_unetI/netI 0.3656
_diffrn_reflns_laue_measured_fraction_max 0.931
_diffrn_reflns_number 23609
_diffrn_reflns_point_group_measured_fraction_max 0.931
_diffrn_reflns_theta_full 67.686
_diffrn_reflns_theta_max 69.255
_diffrn_reflns_theta_min 3.592
_diffrn_source 'Cu GeniX 3D'
_diffrn_source_current 0.600
_diffrn_source_power 0.030
_diffrn_source_voltage 50
_exptl_absorpt_coefficient_mu 7.042
_exptl_absorpt_correction_T_max 0.4945
_exptl_absorpt_correction_T_min 0.0334
_exptl_absorpt_correction_type refdelf
_exptl_absorpt_process_details
;
 Walker & Stuart (1983). Acta. Cryst. A<b>39</b>, 158--166.
;
_exptl_crystal_colour 'Dark green'
_exptl_crystal_density_diffrn 1.299
_exptl_crystal_description Prism
_exptl_crystal_F_000 5368
_exptl_crystal_preparation 'diethyl ether--THF (9:1)'
_exptl_crystal_size_max 0.10
_exptl_crystal_size_mid 0.10
_exptl_crystal_size_min 0.10
_refine_diff_density_max 0.547
_refine_diff_density_min -0.768
_refine_diff_density_rms 0.069
_refine_ls_extinction_method none
_refine_ls_goodness_of_fit_ref 0.585
_refine_ls_hydrogen_treatment constr
_refine_ls_matrix_type full
_refine_ls_number_parameters 1627
_refine_ls_number_reflns 23609
_refine_ls_number_restraints 1314
_refine_ls_restrained_S_all 0.583
_refine_ls_R_factor_all 0.2168
_refine_ls_R_factor_gt 0.0546
_refine_ls_shift/su_max 0.006
_refine_ls_shift/su_mean 0.001
_refine_ls_structure_factor_coef Fsqd
_refine_ls_weighting_details 'w=1/[\s^2^(Fo^2^)+(0.0025P)^2^] where P=(Fo^2^+2Fc^2^)/3'
_refine_ls_weighting_scheme calc
_refine_ls_wR_factor_gt 0.0252
_refine_ls_wR_factor_ref 0.0360
_reflns_Friedel_coverage 0.000
_reflns_number_gt 6142
_reflns_number_total 23609
_reflns_threshold_expression 'I > 2\s(I)'
_cod_data_source_file c5dt01933h2.cif
_cod_data_source_block lt56313_symm
_cod_depositor_comments 'Adding full bibliography for 7035866.cif.'
_cod_database_code 7035866
_shelx_space_group_comment
;
The symmetry employed for this shelxl refinement is uniquely defined
by the following loop, which should always be used as a source of
symmetry information in preference to the above space-group names.
They are only intended as comments.
;

loop_
_space_group_symop_operation_xyz
'x, y, z'
'-x, y+1/2, -z+1/2'
'-x, -y, -z'
'x, -y-1/2, z-1/2'

loop_
_atom_site_label
_atom_site_type_symbol
_atom_site_fract_x
_atom_site_fract_y
_atom_site_fract_z
_atom_site_U_iso_or_equiv
_atom_site_adp_type
_atom_site_occupancy
_atom_site_site_symmetry_order
_atom_site_calc_flag
_atom_site_refinement_flags_posn
_atom_site_refinement_flags_adp
Eu1 Eu 0.00043(2) -0.00555(5) 0.38640(2) 0.03860(13) Uani 1 1 d . .
N1 N -0.0234(3) -0.1794(5) 0.3709(2) 0.0429(18) Uani 1 1 d . U
N2 N 0.0701(2) -0.1163(5) 0.41728(17) 0.0418(17) Uani 1 1 d . U
N3 N 0.0496(2) 0.0325(4) 0.35582(17) 0.0469(18) Uani 1 1 d . U
N4 N -0.0492(2) -0.0329(5) 0.30791(17) 0.0451(18) Uani 1 1 d . U
N5 N -0.07868(19) 0.0039(6) 0.37709(16) 0.0498(15) Uani 1 1 d . U
N6 N 0.0042(2) -0.0491(5) 0.45324(17) 0.0426(17) Uani 1 1 d . U
N7 N 0.0558(2) 0.1058(5) 0.44473(17) 0.0408(16) Uani 1 1 d . U
N8 N -0.0272(2) 0.1657(5) 0.36629(19) 0.0412(18) Uani 1 1 d . U
N51 N 0.0410(2) -0.2624(5) 0.43569(19) 0.0476(17) Uani 1 1 d . U
N52 N 0.13007(19) -0.0085(6) 0.41916(17) 0.0486(15) Uani 1 1 d . U
N54 N -0.1023(2) -0.1633(5) 0.3035(2) 0.0509(18) Uani 1 1 d . U
N55 N -0.0746(3) -0.1262(5) 0.4245(2) 0.0563(18) Uani 1 1 d . U
N56 N 0.0874(2) -0.0065(6) 0.50720(15) 0.0506(15) Uani 1 1 d . U
N58 N -0.1150(2) 0.1352(6) 0.3222(2) 0.0556(19) Uani 1 1 d . U
C1A C -0.0714(3) -0.2061(7) 0.3403(3) 0.049(2) Uani 1 1 d . U
C1B C -0.0828(3) -0.2980(7) 0.3543(3) 0.060(2) Uani 1 1 d . U
C1C C -0.1247(3) -0.3552(8) 0.3367(3) 0.079(3) Uani 1 1 d . U
H1C H -0.1530 -0.3356 0.3113 0.095 Uiso 1 1 calc R U
C1D C -0.1232(4) -0.4424(8) 0.3579(3) 0.096(3) Uani 1 1 d . U
H1D H -0.1501 -0.4837 0.3453 0.116 Uiso 1 1 calc R U
C1E C -0.0819(4) -0.4691(8) 0.3977(3) 0.102(3) Uani 1 1 d . U
H1E H -0.0824 -0.5240 0.4129 0.122 Uiso 1 1 calc R U
C1F C -0.0399(4) -0.4122(7) 0.4144(3) 0.078(3) Uani 1 1 d . U
H1F H -0.0116 -0.4310 0.4399 0.094 Uiso 1 1 calc R U
C1G C -0.0408(3) -0.3283(7) 0.3927(3) 0.056(2) Uani 1 1 d . U
C1H C -0.0046(3) -0.2541(7) 0.4021(3) 0.051(2) Uani 1 1 d . U
C2A C 0.0754(3) -0.1964(7) 0.4423(3) 0.049(2) Uani 1 1 d . U
C2B C 0.1256(3) -0.2070(7) 0.4793(3) 0.054(2) Uani 1 1 d . U
C2C C 0.1475(3) -0.2749(7) 0.5128(2) 0.072(2) Uani 1 1 d . U
H2C H 0.1296 -0.3252 0.5153 0.086 Uiso 1 1 calc R U
C2D C 0.1969(3) -0.2656(8) 0.5426(3) 0.084(3) Uani 1 1 d . U
H2D H 0.2127 -0.3110 0.5652 0.100 Uiso 1 1 calc R U
C2E C 0.2238(4) -0.1874(8) 0.5389(3) 0.076(3) Uani 1 1 d . U
H2E H 0.2567 -0.1802 0.5595 0.091 Uiso 1 1 calc R U
C2F C 0.2005(3) -0.1227(7) 0.5045(2) 0.067(2) Uani 1 1 d . U
H2F H 0.2179 -0.0724 0.5014 0.081 Uiso 1 1 calc R U
C2G C 0.1518(3) -0.1318(7) 0.4747(2) 0.051(2) Uani 1 1 d . U
C2H C 0.1164(3) -0.0762(6) 0.4364(2) 0.0475(19) Uani 1 1 d . U
C3A C 0.1001(3) 0.0350(6) 0.3813(2) 0.053(2) Uani 1 1 d . U
C3B C 0.1160(3) 0.0943(7) 0.3583(3) 0.063(2) Uani 1 1 d . U
C3C C 0.1628(3) 0.1197(8) 0.3711(3) 0.104(3) Uani 1 1 d . U
H3C H 0.1891 0.0995 0.3978 0.124 Uiso 1 1 calc R U
C3D C 0.1699(3) 0.1775(8) 0.3423(3) 0.104(3) Uani 1 1 d . U
H3D H 0.2010 0.1948 0.3496 0.125 Uiso 1 1 calc R U
C3E C 0.1294(3) 0.2079(7) 0.3027(3) 0.090(3) Uani 1 1 d . U
H3E H 0.1337 0.2472 0.2840 0.108 Uiso 1 1 calc R U
C3F C 0.0837(3) 0.1814(7) 0.2907(3) 0.073(2) Uani 1 1 d . U
H3F H 0.0572 0.2009 0.2640 0.088 Uiso 1 1 calc R U
C3G C 0.0773(3) 0.1239(7) 0.3196(2) 0.053(2) Uani 1 1 d . U
C3H C 0.0356(3) 0.0844(6) 0.3183(2) 0.0477(19) Uani 1 1 d . U
C4A C -0.0537(3) 0.0396(6) 0.2791(2) 0.047(2) Uani 1 1 d . U
C4B C -0.1043(3) 0.0388(6) 0.2413(3) 0.055(2) Uani 1 1 d . U
C4C C -0.1293(3) 0.0982(7) 0.2038(2) 0.068(2) Uani 1 1 d . U
H4C H -0.1141 0.1502 0.1990 0.081 Uiso 1 1 calc R U
C4D C -0.1782(3) 0.0757(8) 0.1739(3) 0.084(3) Uani 1 1 d . U
H4D H -0.1959 0.1138 0.1489 0.101 Uiso 1 1 calc R U
C4E C -0.2010(3) -0.0032(9) 0.1811(2) 0.078(2) Uani 1 1 d . U
H4E H -0.2334 -0.0174 0.1611 0.093 Uiso 1 1 calc R U
C4F C -0.1747(3) -0.0595(7) 0.2182(3) 0.068(2) Uani 1 1 d . U
H4F H -0.1894 -0.1131 0.2228 0.081 Uiso 1 1 calc R U
C4G C -0.1276(3) -0.0377(6) 0.2482(2) 0.052(2) Uani 1 1 d . U
C4H C -0.0912(3) -0.0836(7) 0.2892(2) 0.048(2) Uani 1 1 d . U
C5A C -0.1165(3) 0.0531(7) 0.3413(3) 0.054(2) Uani 1 1 d . U
C5B C -0.1624(3) 0.0038(9) 0.3297(2) 0.0628(19) Uani 1 1 d . U
C5C C -0.2096(3) 0.0202(8) 0.2970(2) 0.082(3) Uani 1 1 d . U
H5C H -0.2172 0.0714 0.2773 0.098 Uiso 1 1 calc R U
C5D C -0.2464(4) -0.0400(8) 0.2934(3) 0.095(3) Uani 1 1 d . U
H5D H -0.2784 -0.0290 0.2713 0.114 Uiso 1 1 calc R U
C5E C -0.2350(4) -0.1152(8) 0.3225(3) 0.099(3) Uani 1 1 d . U
H5E H -0.2595 -0.1558 0.3198 0.118 Uiso 1 1 calc R U
C5F C -0.1869(3) -0.1320(8) 0.3566(3) 0.081(3) Uani 1 1 d . U
H5F H -0.1793 -0.1822 0.3767 0.097 Uiso 1 1 calc R U
C5G C -0.1512(4) -0.0726(8) 0.3594(3) 0.071(2) Uani 1 1 d . U
C5H C -0.0984(3) -0.0690(7) 0.3902(3) 0.056(2) Uani 1 1 d . U
C6A C -0.0274(3) -0.1165(7) 0.4533(2) 0.0467(19) Uani 1 1 d . U
C6B C -0.0027(4) -0.1758(7) 0.4923(3) 0.054(2) Uani 1 1 d . U
C6C C -0.0157(3) -0.2548(7) 0.5083(3) 0.070(2) Uani 1 1 d . U
H6C H -0.0472 -0.2792 0.4921 0.084 Uiso 1 1 calc R U
C6D C 0.0165(4) -0.2970(8) 0.5470(3) 0.091(3) Uani 1 1 d . U
H6D H 0.0075 -0.3493 0.5578 0.109 Uiso 1 1 calc R U
C6E C 0.0638(4) -0.2595(8) 0.5703(3) 0.085(3) Uani 1 1 d . U
H6E H 0.0861 -0.2905 0.5964 0.102 Uiso 1 1 calc R U
C6F C 0.0798(3) -0.1800(7) 0.5574(3) 0.074(3) Uani 1 1 d . U
H6F H 0.1110 -0.1548 0.5744 0.089 Uiso 1 1 calc R U
C6G C 0.0453(3) -0.1403(7) 0.5170(2) 0.052(2) Uani 1 1 d . U
C6H C 0.0486(3) -0.0625(6) 0.4922(3) 0.047(2) Uani 1 1 d . U
C7A C 0.0901(3) 0.0696(6) 0.4851(2) 0.047(2) Uani 1 1 d . U
C7B C 0.1350(3) 0.1267(7) 0.5038(2) 0.056(2) Uani 1 1 d . U
C7C C 0.1790(3) 0.1134(7) 0.5426(3) 0.073(3) Uani 1 1 d . U
H7C H 0.1837 0.0626 0.5618 0.087 Uiso 1 1 calc R U
C7D C 0.2151(4) 0.1793(8) 0.5513(3) 0.089(3) Uani 1 1 d . U
H7D H 0.2447 0.1743 0.5777 0.106 Uiso 1 1 calc R U
C7E C 0.2093(3) 0.2534(8) 0.5222(3) 0.087(3) Uani 1 1 d . U
H7E H 0.2351 0.2947 0.5287 0.104 Uiso 1 1 calc R U
C7F C 0.1639(3) 0.2662(7) 0.4825(2) 0.071(2) Uani 1 1 d . U
H7F H 0.1588 0.3177 0.4635 0.085 Uiso 1 1 calc R U
C7G C 0.1274(3) 0.1978(7) 0.4733(3) 0.054(2) Uani 1 1 d . U
C7H C 0.0769(3) 0.1891(7) 0.4376(3) 0.045(2) Uani 1 1 d . U
C8A C -0.0008(3) 0.2500(7) 0.3701(2) 0.0442(19) Uani 1 1 d . U
C8B C -0.0321(3) 0.3272(7) 0.3410(2) 0.050(2) Uani 1 1 d . U
C8C C -0.0263(3) 0.4221(7) 0.3314(3) 0.069(2) Uani 1 1 d . U
H8C H 0.0043 0.4506 0.3465 0.083 Uiso 1 1 calc R U
C8D C -0.0654(3) 0.4773(8) 0.2995(3) 0.079(3) Uani 1 1 d . U
H8D H -0.0604 0.5417 0.2936 0.095 Uiso 1 1 calc R U
C8E C -0.1105(4) 0.4380(8) 0.2771(3) 0.082(3) Uani 1 1 d . U
H8E H -0.1362 0.4751 0.2556 0.098 Uiso 1 1 calc R U
C8F C -0.1186(3) 0.3405(8) 0.2864(3) 0.078(3) Uani 1 1 d . U
H8F H -0.1495 0.3132 0.2714 0.094 Uiso 1 1 calc R U
C8G C -0.0790(3) 0.2864(7) 0.3185(3) 0.056(2) Uani 1 1 d . U
C8H C -0.0753(3) 0.1889(7) 0.3354(3) 0.049(2) Uani 1 1 d . U
C53 C -0.0138(3) 0.0930(6) 0.2824(2) 0.046(2) Uani 1 1 d . U
C57 C 0.0499(3) 0.2597(6) 0.4037(2) 0.0459(19) Uani 1 1 d . U
C101 C -0.02458(19) 0.1578(4) 0.24580(15) 0.060(2) Uani 1 1 d G U
C102 C -0.02824(19) 0.2596(4) 0.24922(13) 0.063(2) Uani 1 1 d G U
H102 H -0.0254 0.2862 0.2740 0.075 Uiso 1 1 calc R U
C103 C -0.0361(2) 0.3217(3) 0.21557(19) 0.066(2) Uani 1 1 d G U
H103 H -0.0386 0.3898 0.2179 0.079 Uiso 1 1 calc R U
C104 C -0.04034(19) 0.2819(4) 0.17850(15) 0.071(2) Uani 1 1 d G U
H104 H -0.0456 0.3234 0.1560 0.085 Uiso 1 1 calc R U
C105 C -0.03667(19) 0.1801(5) 0.17508(14) 0.072(2) Uani 1 1 d G U
H105 H -0.0395 0.1535 0.1503 0.086 Uiso 1 1 calc R U
C106 C -0.0288(2) 0.1180(3) 0.20873(19) 0.067(2) Uani 1 1 d G U
H106 H -0.0263 0.0499 0.2064 0.080 Uiso 1 1 calc R U
C201 C 0.07519(19) 0.3508(4) 0.40399(19) 0.062(2) Uani 1 1 d G U
C202 C 0.08130(19) 0.4300(5) 0.43090(15) 0.072(2) Uani 1 1 d G U
H202 H 0.0684 0.4270 0.4482 0.087 Uiso 1 1 calc R U
C203 C 0.1067(2) 0.5137(4) 0.43188(15) 0.081(2) Uani 1 1 d G U
H203 H 0.1108 0.5667 0.4499 0.098 Uiso 1 1 calc R U
C204 C 0.12594(19) 0.5182(4) 0.40595(19) 0.096(3) Uani 1 1 d G U
H204 H 0.1429 0.5741 0.4066 0.115 Uiso 1 1 calc R U
C205 C 0.11983(19) 0.4390(5) 0.37904(16) 0.091(3) Uani 1 1 d G U
H205 H 0.1327 0.4420 0.3617 0.109 Uiso 1 1 calc R U
C206 C 0.0945(2) 0.3553(4) 0.37806(16) 0.076(2) Uani 1 1 d G U
H206 H 0.0904 0.3023 0.3601 0.091 Uiso 1 1 calc R U
Eu2 Eu 0.48136(2) 0.00340(5) 0.37723(2) 0.04077(14) Uani 1 1 d . .
N9 N 0.5573(2) 0.0159(6) 0.44709(16) 0.0463(16) Uani 1 1 d . U
N10 N 0.4705(2) -0.0352(5) 0.43713(18) 0.0498(18) Uani 1 1 d . U
N11 N 0.4226(2) 0.1163(5) 0.37593(18) 0.0474(17) Uani 1 1 d . U
N12 N 0.5127(2) 0.1703(5) 0.3861(2) 0.0454(19) Uani 1 1 d . U
N13 N 0.5063(3) -0.1721(5) 0.38670(19) 0.0479(19) Uani 1 1 d . U
N14 N 0.4120(2) -0.1080(5) 0.33912(18) 0.0374(17) Uani 1 1 d . U
N15 N 0.4365(2) 0.0385(5) 0.29889(16) 0.0456(18) Uani 1 1 d . U
N16 N 0.5333(2) -0.0284(5) 0.34903(17) 0.0415(17) Uani 1 1 d . U
N59 N 0.5491(3) -0.1104(5) 0.48940(19) 0.0538(18) Uani 1 1 d . U
N60 N 0.3852(2) 0.0029(7) 0.40302(18) 0.0555(16) Uani 1 1 d . U
N62 N 0.5979(2) 0.1382(6) 0.4295(2) 0.060(2) Uani 1 1 d . U
N63 N 0.4399(3) -0.2530(5) 0.3868(2) 0.0590(19) Uani 1 1 d . U
N64 N 0.35429(19) -0.0037(7) 0.27945(16) 0.0554(15) Uani 1 1 d . U
N66 N 0.5866(2) -0.1570(5) 0.39954(19) 0.0516(18) Uani 1 1 d . U
C9A C 0.5979(3) 0.0580(7) 0.4485(2) 0.0466(19) Uani 1 1 d . U
C9B C 0.6409(3) 0.0034(9) 0.4815(2) 0.0558(18) Uani 1 1 d . U
C9C C 0.6886(3) 0.0131(9) 0.4949(2) 0.085(2) Uani 1 1 d . U
H9C H 0.6984 0.0603 0.4825 0.102 Uiso 1 1 calc R U
C9D C 0.7229(4) -0.0512(8) 0.5284(3) 0.111(3) Uani 1 1 d . U
H9D H 0.7555 -0.0485 0.5376 0.133 Uiso 1 1 calc R U
C9E C 0.7070(4) -0.1173(9) 0.5470(3) 0.118(3) Uani 1 1 d . U
H9E H 0.7302 -0.1548 0.5705 0.142 Uiso 1 1 calc R U
C9F C 0.6589(3) -0.1316(8) 0.5330(3) 0.095(3) Uani 1 1 d . U
H9F H 0.6487 -0.1812 0.5440 0.114 Uiso 1 1 calc R U
C9G C 0.6264(3) -0.0635(7) 0.5002(3) 0.064(2) Uani 1 1 d . U
C9H C 0.5734(3) -0.0557(7) 0.4780(2) 0.049(2) Uani 1 1 d . U
C10A C 0.5014(3) -0.1005(7) 0.4699(3) 0.056(2) Uani 1 1 d . U
C10B C 0.4727(4) -0.1576(7) 0.4827(3) 0.061(2) Uani 1 1 d . U
C10C C 0.4889(4) -0.2316(7) 0.5151(3) 0.084(3) Uani 1 1 d . U
H10C H 0.5212 -0.2501 0.5330 0.101 Uiso 1 1 calc R U
C10D C 0.4504(4) -0.2752(8) 0.5175(3) 0.093(3) Uani 1 1 d . U
H10D H 0.4577 -0.3263 0.5372 0.112 Uiso 1 1 calc R U
C10E C 0.4029(4) -0.2439(7) 0.4916(3) 0.084(3) Uani 1 1 d . U
H10E H 0.3793 -0.2727 0.4949 0.101 Uiso 1 1 calc R U
C10F C 0.3902(3) -0.1705(7) 0.4609(3) 0.075(2) Uani 1 1 d . U
H10F H 0.3580 -0.1505 0.4433 0.090 Uiso 1 1 calc R U
C10G C 0.4256(3) -0.1270(7) 0.4563(3) 0.061(2) Uani 1 1 d . U
C10H C 0.4243(3) -0.0490(6) 0.4297(2) 0.055(2) Uani 1 1 d . U
C11A C 0.3851(3) 0.0773(7) 0.3790(3) 0.058(2) Uani 1 1 d . U
C11B C 0.3404(3) 0.1293(7) 0.3499(3) 0.061(2) Uani 1 1 d . U
C11C C 0.2949(3) 0.1151(8) 0.3401(3) 0.080(3) Uani 1 1 d . U
H11C H 0.2871 0.0679 0.3540 0.096 Uiso 1 1 calc R U
C11D C 0.2597(4) 0.1780(8) 0.3068(3) 0.090(3) Uani 1 1 d . U
H11D H 0.2279 0.1698 0.2993 0.108 Uiso 1 1 calc R U
C11E C 0.2675(3) 0.2494(8) 0.2844(3) 0.096(3) Uani 1 1 d . U
H11E H 0.2424 0.2866 0.2623 0.115 Uiso 1 1 calc R U
C11F C 0.3176(3) 0.2630(7) 0.2976(3) 0.071(2) Uani 1 1 d . U
H11F H 0.3257 0.3126 0.2849 0.086 Uiso 1 1 calc R U
C11G C 0.3528(4) 0.2030(8) 0.3287(3) 0.063(2) Uani 1 1 d . U
C11H C 0.4035(3) 0.1950(7) 0.3464(3) 0.053(2) Uani 1 1 d . U
C12A C 0.4862(3) 0.2569(7) 0.3650(2) 0.051(2) Uani 1 1 d . U
C12B C 0.5193(3) 0.3342(7) 0.3682(2) 0.053(2) Uani 1 1 d . U
C12C C 0.5152(3) 0.4361(7) 0.3543(3) 0.073(3) Uani 1 1 d . U
H12C H 0.4852 0.4674 0.3399 0.088 Uiso 1 1 calc R U
C12D C 0.5549(3) 0.4852(9) 0.3623(3) 0.084(3) Uani 1 1 d . U
H12D H 0.5520 0.5503 0.3527 0.101 Uiso 1 1 calc R U
C12E C 0.6003(4) 0.4408(7) 0.3847(3) 0.085(3) Uani 1 1 d . U
H12E H 0.6270 0.4758 0.3890 0.102 Uiso 1 1 calc R U
C12F C 0.6062(3) 0.3430(7) 0.4008(3) 0.073(3) Uani 1 1 d . U
H12F H 0.6368 0.3147 0.4173 0.087 Uiso 1 1 calc R U
C12G C 0.5669(3) 0.2922(7) 0.3920(2) 0.052(2) Uani 1 1 d . U
C12H C 0.5606(4) 0.1928(7) 0.4023(3) 0.051(2) Uani 1 1 d . U
C13A C 0.5548(4) -0.1976(8) 0.4052(3) 0.053(2) Uani 1 1 d . U
C13B C 0.5647(4) -0.2899(7) 0.4303(3) 0.065(2) Uani 1 1 d . U
C13C C 0.6091(4) -0.3396(8) 0.4555(3) 0.086(3) Uani 1 1 d . U
H13C H 0.6378 -0.3196 0.4581 0.103 Uiso 1 1 calc R U
C13D C 0.6049(4) -0.4276(8) 0.4774(3) 0.112(3) Uani 1 1 d . U
H13D H 0.6319 -0.4671 0.4946 0.135 Uiso 1 1 calc R U
C13E C 0.5623(4) -0.4513(8) 0.4727(3) 0.095(3) Uani 1 1 d . U
H13E H 0.5616 -0.5083 0.4867 0.115 Uiso 1 1 calc R U
C13F C 0.5191(4) -0.3975(8) 0.4487(3) 0.085(3) Uani 1 1 d . U
H13F H 0.4908 -0.4140 0.4475 0.102 Uiso 1 1 calc R U
C13G C 0.5228(3) -0.3170(8) 0.4267(3) 0.061(2) Uani 1 1 d . U
C13H C 0.4858(3) -0.2436(7) 0.3993(2) 0.054(2) Uani 1 1 d . U
C14A C 0.4067(4) -0.1900(8) 0.3587(3) 0.058(2) Uani 1 1 d . U
C14B C 0.3554(4) -0.2058(8) 0.3415(3) 0.067(2) Uani 1 1 d . U
C14C C 0.3326(3) -0.2739(8) 0.3537(3) 0.088(3) Uani 1 1 d . U
H14C H 0.3498 -0.3214 0.3751 0.105 Uiso 1 1 calc R U
C14D C 0.2818(4) -0.2654(9) 0.3312(3) 0.109(3) Uani 1 1 d . U
H14D H 0.2652 -0.3123 0.3370 0.131 Uiso 1 1 calc R U
C14E C 0.2544(4) -0.1911(9) 0.3005(3) 0.114(3) Uani 1 1 d . U
H14E H 0.2211 -0.1850 0.2874 0.136 Uiso 1 1 calc R U
C14F C 0.2826(4) -0.1249(8) 0.2909(3) 0.087(3) Uani 1 1 d . U
H14F H 0.2665 -0.0760 0.2699 0.104 Uiso 1 1 calc R U
C14G C 0.3300(4) -0.1313(8) 0.3107(3) 0.069(2) Uani 1 1 d . U
C14H C 0.3664(3) -0.0718(7) 0.3100(3) 0.054(2) Uani 1 1 d . U
C15A C 0.3866(3) 0.0420(6) 0.2742(2) 0.049(2) Uani 1 1 d . U
C15B C 0.3692(3) 0.1012(7) 0.2350(2) 0.056(2) Uani 1 1 d . U
C15C C 0.3232(3) 0.1256(7) 0.2005(3) 0.078(3) Uani 1 1 d . U
H15C H 0.2957 0.1045 0.1998 0.094 Uiso 1 1 calc R U
C15D C 0.3194(4) 0.1841(8) 0.1661(3) 0.091(3) Uani 1 1 d . U
H15D H 0.2893 0.2037 0.1428 0.109 Uiso 1 1 calc R U
C15E C 0.3621(3) 0.2115(7) 0.1682(3) 0.084(3) Uani 1 1 d . U
H15E H 0.3595 0.2480 0.1454 0.100 Uiso 1 1 calc R U
C15F C 0.4078(3) 0.1866(6) 0.2027(2) 0.066(2) Uani 1 1 d . U
H15F H 0.4349 0.2081 0.2029 0.080 Uiso 1 1 calc R U
C15G C 0.4136(3) 0.1309(6) 0.2366(2) 0.053(2) Uani 1 1 d . U
C15H C 0.4532(3) 0.0940(6) 0.2767(2) 0.0438(19) Uani 1 1 d . U
C16A C 0.5415(3) 0.0466(6) 0.3271(2) 0.0443(19) Uani 1 1 d . U
C16B C 0.5914(3) 0.0495(6) 0.3409(2) 0.048(2) Uani 1 1 d . U
C16C C 0.6203(3) 0.1106(7) 0.3304(2) 0.065(2) Uani 1 1 d . U
H16C H 0.6066 0.1632 0.3109 0.078 Uiso 1 1 calc R U
C16D C 0.6701(3) 0.0871(7) 0.3509(3) 0.080(3) Uani 1 1 d . U
H16D H 0.6892 0.1243 0.3443 0.096 Uiso 1 1 calc R U
C16E C 0.6909(3) 0.0108(9) 0.3804(2) 0.083(2) Uani 1 1 d . U
H16E H 0.7240 -0.0007 0.3943 0.100 Uiso 1 1 calc R U
C16F C 0.6624(3) -0.0504(6) 0.3898(2) 0.063(2) Uani 1 1 d . U
H16F H 0.6765 -0.1031 0.4091 0.076 Uiso 1 1 calc R U
C16G C 0.6128(3) -0.0308(6) 0.3697(2) 0.048(2) Uani 1 1 d . U
C16H C 0.5762(3) -0.0772(6) 0.3743(3) 0.0443(19) Uani 1 1 d . U
C61 C 0.4345(3) 0.2680(7) 0.3452(2) 0.053(2) Uani 1 1 d . U
C65 C 0.5046(3) 0.1010(6) 0.2910(2) 0.048(2) Uani 1 1 d . U
C301 C 0.4136(2) 0.3614(4) 0.3235(2) 0.067(2) Uani 1 1 d G U
C302 C 0.4057(2) 0.4357(6) 0.34544(15) 0.092(3) Uani 1 1 d G U
H302 H 0.4133 0.4248 0.3736 0.111 Uiso 1 1 calc R U
C303 C 0.3865(2) 0.5263(5) 0.3253(2) 0.121(4) Uani 1 1 d G U
H303 H 0.3812 0.5760 0.3399 0.145 Uiso 1 1 calc R U
C304 C 0.3753(2) 0.5425(4) 0.2832(2) 0.114(4) Uani 1 1 d G U
H304 H 0.3624 0.6031 0.2697 0.136 Uiso 1 1 calc R U
C305 C 0.3832(2) 0.4682(5) 0.26123(15) 0.091(3) Uani 1 1 d G U
H305 H 0.3756 0.4791 0.2331 0.109 Uiso 1 1 calc R U
C306 C 0.4024(2) 0.3776(4) 0.2814(2) 0.075(2) Uani 1 1 d G U
H306 H 0.4077 0.3279 0.2667 0.090 Uiso 1 1 calc R U
C401 C 0.51707(18) 0.1676(4) 0.26793(16) 0.058(2) Uani 1 1 d G U
C402 C 0.52286(19) 0.1307(3) 0.23538(17) 0.061(2) Uani 1 1 d G U
H402 H 0.5194 0.0631 0.2293 0.073 Uiso 1 1 calc R U
C403 C 0.53377(18) 0.1947(5) 0.21191(14) 0.069(2) Uani 1 1 d G U
H403 H 0.5376 0.1700 0.1901 0.083 Uiso 1 1 calc R U
C404 C 0.53889(19) 0.2957(4) 0.22098(17) 0.070(2) Uani 1 1 d G U
H404 H 0.5462 0.3385 0.2053 0.085 Uiso 1 1 calc R U
C405 C 0.53310(19) 0.3326(3) 0.25353(19) 0.075(2) Uani 1 1 d G U
H405 H 0.5365 0.4002 0.2596 0.090 Uiso 1 1 calc R U
C406 C 0.52219(18) 0.2686(4) 0.27701(14) 0.065(2) Uani 1 1 d G U
H406 H 0.5183 0.2933 0.2988 0.078 Uiso 1 1 calc R U

loop_
_atom_site_aniso_label
_atom_site_aniso_U_11
_atom_site_aniso_U_22
_atom_site_aniso_U_33
_atom_site_aniso_U_23
_atom_site_aniso_U_13
_atom_site_aniso_U_12
Eu1 0.0460(3) 0.0426(4) 0.0372(3) -0.0004(4) 0.0290(2) -0.0006(4)
N1 0.062(4) 0.032(5) 0.047(4) -0.002(3) 0.038(4) -0.007(4)
N2 0.053(4) 0.048(5) 0.035(4) 0.009(3) 0.031(3) 0.005(3)
N3 0.053(4) 0.059(5) 0.040(3) 0.008(3) 0.032(3) -0.001(3)
N4 0.051(4) 0.057(5) 0.031(3) -0.003(3) 0.024(3) -0.007(3)
N5 0.058(4) 0.055(4) 0.048(3) -0.011(4) 0.036(3) -0.009(4)
N6 0.065(4) 0.049(4) 0.033(3) 0.002(3) 0.039(3) -0.001(3)
N7 0.053(4) 0.032(4) 0.037(3) -0.010(3) 0.024(3) 0.000(3)
N8 0.047(4) 0.045(5) 0.041(4) 0.007(3) 0.030(3) 0.004(4)
N51 0.062(4) 0.046(5) 0.053(4) 0.002(3) 0.043(3) 0.009(4)
N52 0.052(3) 0.061(4) 0.044(3) 0.014(4) 0.033(3) 0.011(4)
N54 0.053(4) 0.056(5) 0.048(4) 0.001(3) 0.030(3) -0.006(4)
N55 0.069(4) 0.061(5) 0.064(4) -0.003(4) 0.052(4) -0.007(4)
N56 0.066(4) 0.056(5) 0.038(3) 0.001(4) 0.034(3) 0.004(4)
N58 0.053(4) 0.061(5) 0.063(4) -0.012(4) 0.038(3) -0.006(4)
C1A 0.060(5) 0.057(5) 0.051(4) -0.009(4) 0.044(4) -0.009(4)
C1B 0.071(5) 0.072(6) 0.058(4) -0.005(4) 0.049(4) -0.007(4)
C1C 0.086(6) 0.081(7) 0.081(5) -0.005(5) 0.052(5) -0.015(5)
C1D 0.092(6) 0.091(7) 0.091(6) 0.000(5) 0.039(5) -0.009(6)
C1E 0.105(7) 0.087(7) 0.091(6) 0.005(5) 0.038(5) -0.009(6)
C1F 0.092(6) 0.075(7) 0.076(5) 0.000(5) 0.051(5) -0.006(5)
C1G 0.074(5) 0.058(5) 0.053(4) -0.002(4) 0.046(4) -0.005(4)
C1H 0.067(5) 0.049(5) 0.054(4) 0.002(4) 0.044(4) -0.004(4)
C2A 0.060(5) 0.052(5) 0.043(4) -0.001(4) 0.032(4) -0.002(4)
C2B 0.068(5) 0.060(5) 0.040(4) 0.000(4) 0.032(4) 0.013(4)
C2C 0.078(6) 0.065(6) 0.061(5) 0.004(4) 0.029(4) 0.016(5)
C2D 0.080(6) 0.079(7) 0.065(5) 0.000(5) 0.022(5) 0.014(5)
C2E 0.074(6) 0.078(7) 0.064(5) 0.006(5) 0.030(5) 0.011(5)
C2F 0.069(5) 0.079(6) 0.052(5) 0.008(4) 0.031(4) -0.003(5)
C2G 0.065(5) 0.062(5) 0.037(4) 0.003(4) 0.036(4) 0.011(4)
C2H 0.055(4) 0.061(5) 0.040(4) 0.001(4) 0.035(3) 0.009(4)
C3A 0.051(4) 0.070(5) 0.049(4) 0.012(4) 0.033(3) 0.004(4)
C3B 0.049(5) 0.088(5) 0.063(5) 0.009(4) 0.037(4) -0.002(4)
C3C 0.070(6) 0.133(7) 0.088(6) 0.030(5) 0.029(5) -0.015(6)
C3D 0.076(6) 0.149(7) 0.079(6) 0.017(5) 0.035(5) -0.023(6)
C3E 0.068(6) 0.128(7) 0.072(5) 0.003(5) 0.037(5) -0.019(5)
C3F 0.060(5) 0.103(6) 0.068(5) -0.003(5) 0.042(4) -0.016(5)
C3G 0.046(4) 0.075(5) 0.051(4) 0.007(4) 0.036(4) -0.006(4)
C3H 0.048(4) 0.069(5) 0.034(4) 0.010(4) 0.028(3) -0.001(4)
C4A 0.046(4) 0.061(5) 0.040(4) 0.003(3) 0.026(3) -0.006(3)
C4B 0.047(4) 0.071(6) 0.054(4) 0.002(4) 0.030(3) 0.006(4)
C4C 0.052(5) 0.089(6) 0.069(5) 0.005(4) 0.037(4) 0.007(5)
C4D 0.053(5) 0.103(7) 0.088(5) 0.002(5) 0.032(4) 0.005(5)
C4E 0.051(5) 0.095(6) 0.076(5) 0.000(6) 0.026(4) 0.002(6)
C4F 0.054(5) 0.088(6) 0.069(5) -0.006(4) 0.038(4) -0.002(4)
C4G 0.049(5) 0.076(5) 0.046(4) 0.001(4) 0.035(3) -0.004(4)
C4H 0.047(4) 0.056(5) 0.044(4) -0.008(4) 0.027(3) -0.004(4)
C5A 0.050(4) 0.068(5) 0.057(4) -0.020(4) 0.038(4) -0.009(4)
C5B 0.058(4) 0.077(5) 0.066(4) -0.018(5) 0.041(3) -0.004(5)
C5C 0.063(5) 0.095(7) 0.084(5) -0.011(5) 0.036(4) -0.002(5)
C5D 0.059(5) 0.112(8) 0.106(6) -0.022(5) 0.039(5) -0.004(5)
C5E 0.074(6) 0.122(8) 0.106(6) -0.016(5) 0.053(5) -0.005(6)
C5F 0.080(6) 0.102(7) 0.082(5) -0.011(5) 0.057(5) -0.014(5)
C5G 0.070(5) 0.082(6) 0.076(5) -0.005(4) 0.049(4) -0.010(4)
C5H 0.061(5) 0.064(5) 0.062(5) -0.011(4) 0.046(4) -0.003(4)
C6A 0.064(5) 0.053(5) 0.041(4) 0.000(4) 0.040(4) 0.000(4)
C6B 0.075(5) 0.061(5) 0.048(5) 0.005(4) 0.049(4) 0.001(4)
C6C 0.081(6) 0.069(6) 0.072(5) 0.006(5) 0.049(4) 0.001(5)
C6D 0.100(6) 0.075(6) 0.091(6) 0.010(5) 0.047(5) 0.009(6)
C6E 0.106(6) 0.076(7) 0.079(6) 0.011(5) 0.054(5) 0.018(6)
C6F 0.095(6) 0.076(6) 0.072(5) 0.017(5) 0.058(4) 0.020(5)
C6G 0.072(5) 0.060(5) 0.045(4) 0.006(4) 0.045(4) 0.013(4)
C6H 0.067(5) 0.047(5) 0.041(4) 0.001(4) 0.038(4) -0.005(4)
C7A 0.061(5) 0.049(5) 0.038(4) -0.001(4) 0.030(4) -0.002(4)
C7B 0.064(5) 0.063(5) 0.041(4) -0.001(4) 0.029(4) -0.004(4)
C7C 0.073(6) 0.077(6) 0.060(5) -0.009(5) 0.031(4) -0.006(5)
C7D 0.063(6) 0.088(7) 0.080(6) -0.009(5) 0.015(5) 0.007(5)
C7E 0.059(5) 0.101(7) 0.087(6) -0.004(5) 0.031(5) -0.007(5)
C7F 0.057(5) 0.089(6) 0.066(5) -0.005(5) 0.033(4) -0.008(5)
C7G 0.054(5) 0.071(5) 0.041(4) -0.010(4) 0.029(4) -0.003(4)
C7H 0.047(4) 0.055(5) 0.038(4) -0.003(4) 0.025(3) -0.007(4)
C8A 0.049(4) 0.049(5) 0.043(4) 0.005(4) 0.030(3) 0.000(4)
C8B 0.062(5) 0.052(5) 0.052(4) 0.003(4) 0.041(4) 0.000(4)
C8C 0.066(5) 0.071(6) 0.072(5) 0.006(5) 0.039(4) -0.006(5)
C8D 0.076(6) 0.078(7) 0.082(5) 0.011(5) 0.041(5) 0.006(5)
C8E 0.079(6) 0.088(7) 0.071(5) 0.011(5) 0.035(5) 0.019(6)
C8F 0.064(5) 0.076(6) 0.074(5) -0.006(5) 0.023(4) 0.004(5)
C8G 0.058(5) 0.060(5) 0.056(4) -0.006(4) 0.034(4) 0.008(4)
C8H 0.051(5) 0.053(5) 0.050(4) -0.009(4) 0.032(4) 0.005(4)
C53 0.058(4) 0.058(5) 0.031(4) 0.006(3) 0.029(3) -0.001(4)
C57 0.058(4) 0.054(5) 0.040(4) -0.003(4) 0.036(3) -0.007(4)
C101 0.074(4) 0.068(5) 0.048(4) -0.006(4) 0.040(4) -0.002(4)
C102 0.087(5) 0.067(6) 0.059(4) -0.009(4) 0.055(4) -0.008(5)
C103 0.089(5) 0.069(6) 0.058(5) -0.003(4) 0.052(4) -0.010(5)
C104 0.091(5) 0.072(6) 0.069(5) -0.005(5) 0.056(4) -0.007(5)
C105 0.092(5) 0.088(6) 0.059(5) -0.017(5) 0.055(4) -0.006(5)
C106 0.081(5) 0.074(6) 0.053(5) -0.005(4) 0.041(4) 0.002(5)
C201 0.066(5) 0.063(5) 0.068(5) -0.005(4) 0.043(4) -0.015(4)
C202 0.080(6) 0.074(7) 0.075(5) -0.014(5) 0.049(4) -0.013(5)
C203 0.094(6) 0.070(6) 0.088(5) -0.003(5) 0.054(4) -0.005(5)
C204 0.113(6) 0.067(7) 0.098(6) 0.002(5) 0.050(5) -0.020(6)
C205 0.110(6) 0.084(7) 0.095(6) -0.001(5) 0.066(5) -0.026(5)
C206 0.096(6) 0.064(6) 0.083(5) -0.003(5) 0.058(4) -0.020(5)
Eu2 0.0487(3) 0.0470(4) 0.0373(3) -0.0053(4) 0.0303(2) -0.0047(4)
N9 0.050(4) 0.058(5) 0.035(3) -0.011(3) 0.025(3) 0.000(4)
N10 0.063(4) 0.060(5) 0.049(4) -0.003(3) 0.045(3) -0.005(3)
N11 0.052(4) 0.060(5) 0.045(4) -0.015(3) 0.036(3) 0.002(3)
N12 0.043(4) 0.053(5) 0.048(4) 0.003(3) 0.030(4) -0.001(4)
N13 0.065(5) 0.052(5) 0.042(4) -0.011(3) 0.039(4) -0.009(4)
N14 0.045(3) 0.051(4) 0.030(3) 0.001(3) 0.030(3) -0.002(3)
N15 0.053(4) 0.062(5) 0.030(3) 0.001(3) 0.027(3) 0.002(3)
N16 0.044(4) 0.051(5) 0.042(3) 0.008(3) 0.032(3) 0.003(3)
N59 0.062(4) 0.063(5) 0.046(4) -0.003(3) 0.036(3) -0.001(4)
N60 0.070(4) 0.068(5) 0.047(3) -0.006(4) 0.045(3) -0.010(5)
N62 0.054(4) 0.062(5) 0.056(4) 0.001(4) 0.024(4) 0.001(4)
N63 0.066(5) 0.079(5) 0.053(4) -0.009(4) 0.046(4) -0.013(4)
N64 0.050(4) 0.083(5) 0.047(3) -0.016(4) 0.035(3) -0.006(5)
N66 0.053(4) 0.061(5) 0.049(4) -0.002(3) 0.033(3) 0.000(4)
C9A 0.058(4) 0.054(5) 0.038(4) -0.004(4) 0.032(3) -0.002(4)
C9B 0.062(4) 0.069(5) 0.046(4) 0.007(4) 0.035(3) 0.002(5)
C9C 0.057(5) 0.114(7) 0.081(5) 0.036(5) 0.036(4) 0.009(6)
C9D 0.058(6) 0.143(8) 0.108(6) 0.048(5) 0.028(5) 0.007(5)
C9E 0.059(6) 0.135(8) 0.109(6) 0.042(5) 0.011(5) 0.006(6)
C9F 0.070(6) 0.114(7) 0.076(5) 0.017(5) 0.022(5) 0.004(6)
C9G 0.061(5) 0.077(5) 0.055(5) -0.005(4) 0.031(4) 0.000(4)
C9H 0.058(4) 0.062(5) 0.036(4) -0.005(4) 0.031(4) -0.009(4)
C10A 0.076(5) 0.058(5) 0.043(4) -0.004(4) 0.039(4) -0.006(4)
C10B 0.099(5) 0.066(5) 0.041(4) -0.008(4) 0.053(4) -0.016(4)
C10C 0.117(6) 0.082(7) 0.073(5) -0.016(5) 0.064(5) -0.025(5)
C10D 0.122(7) 0.088(7) 0.078(6) -0.011(5) 0.059(5) -0.026(6)
C10E 0.114(6) 0.091(7) 0.073(6) -0.008(5) 0.067(5) -0.028(6)
C10F 0.099(6) 0.074(6) 0.064(5) -0.009(4) 0.051(4) -0.022(5)
C10G 0.087(5) 0.067(5) 0.052(4) -0.011(4) 0.053(4) -0.017(4)
C10H 0.076(5) 0.068(5) 0.042(4) -0.010(4) 0.046(4) -0.012(4)
C11A 0.061(5) 0.071(5) 0.054(4) -0.009(4) 0.039(4) -0.003(4)
C11B 0.060(5) 0.082(5) 0.061(4) -0.009(4) 0.045(4) 0.000(4)
C11C 0.068(6) 0.109(7) 0.076(5) -0.011(5) 0.048(5) -0.001(5)
C11D 0.065(6) 0.110(7) 0.104(6) 0.001(5) 0.051(5) 0.004(5)
C11E 0.069(6) 0.098(7) 0.101(6) 0.009(5) 0.032(5) 0.011(5)
C11F 0.062(5) 0.088(6) 0.072(5) 0.002(4) 0.040(4) 0.009(5)
C11G 0.064(5) 0.078(6) 0.055(5) -0.002(4) 0.038(4) 0.004(4)
C11H 0.056(5) 0.067(5) 0.043(4) 0.002(4) 0.031(4) -0.001(4)
C12A 0.059(5) 0.055(5) 0.050(4) 0.000(4) 0.037(4) 0.001(4)
C12B 0.063(5) 0.061(5) 0.055(4) -0.001(4) 0.043(4) 0.001(4)
C12C 0.075(6) 0.077(6) 0.073(5) 0.007(5) 0.042(5) 0.008(5)
C12D 0.076(6) 0.072(6) 0.099(5) 0.004(5) 0.044(5) 0.000(6)
C12E 0.072(6) 0.078(7) 0.098(6) 0.008(5) 0.042(5) -0.006(5)
C12F 0.065(5) 0.072(6) 0.080(5) 0.005(5) 0.038(4) -0.003(5)
C12G 0.062(5) 0.058(5) 0.051(4) -0.001(4) 0.041(4) 0.002(4)
C12H 0.053(5) 0.053(5) 0.048(4) 0.002(4) 0.028(4) 0.001(4)
C13A 0.068(5) 0.061(5) 0.043(4) -0.005(4) 0.039(4) 0.000(4)
C13B 0.082(5) 0.069(6) 0.047(4) 0.006(4) 0.037(4) 0.005(4)
C13C 0.094(6) 0.081(7) 0.078(5) 0.020(5) 0.044(5) 0.018(5)
C13D 0.102(7) 0.089(7) 0.102(6) 0.019(5) 0.026(6) 0.013(6)
C13E 0.099(7) 0.087(7) 0.085(5) 0.017(5) 0.038(6) -0.003(6)
C13F 0.091(6) 0.092(7) 0.069(5) 0.010(5) 0.041(5) 0.002(5)
C13G 0.076(5) 0.067(6) 0.055(4) 0.004(4) 0.046(4) 0.000(4)
C13H 0.072(5) 0.061(5) 0.040(4) -0.013(4) 0.038(4) -0.014(4)
C14A 0.065(6) 0.083(6) 0.056(5) -0.013(4) 0.052(4) -0.019(5)
C14B 0.071(5) 0.094(6) 0.060(5) -0.010(4) 0.052(4) -0.023(5)
C14C 0.079(6) 0.112(7) 0.090(5) -0.017(5) 0.057(5) -0.026(5)
C14D 0.087(6) 0.124(8) 0.119(7) -0.018(5) 0.057(6) -0.035(6)
C14E 0.086(7) 0.127(8) 0.116(7) -0.014(6) 0.046(5) -0.029(6)
C14F 0.075(6) 0.110(7) 0.086(5) -0.016(5) 0.051(5) -0.013(5)
C14G 0.063(5) 0.094(6) 0.060(5) -0.015(4) 0.040(4) -0.019(5)
C14H 0.060(5) 0.079(6) 0.042(4) -0.014(4) 0.040(4) -0.012(4)
C15A 0.047(4) 0.069(5) 0.047(4) -0.010(3) 0.036(3) -0.001(4)
C15B 0.056(5) 0.073(5) 0.047(4) -0.001(4) 0.032(4) 0.006(4)
C15C 0.065(5) 0.096(6) 0.064(5) -0.001(5) 0.027(4) 0.010(5)
C15D 0.072(6) 0.104(7) 0.074(5) 0.004(5) 0.023(5) 0.015(5)
C15E 0.079(6) 0.089(6) 0.063(5) 0.013(5) 0.025(5) 0.012(5)
C15F 0.071(5) 0.071(6) 0.051(5) 0.015(4) 0.029(4) 0.013(5)
C15G 0.061(5) 0.055(5) 0.045(4) 0.006(4) 0.031(4) 0.007(4)
C15H 0.049(4) 0.047(5) 0.044(4) 0.000(3) 0.031(3) 0.005(4)
C16A 0.051(4) 0.058(5) 0.037(4) 0.007(3) 0.033(3) 0.008(4)
C16B 0.052(5) 0.063(5) 0.038(4) 0.001(3) 0.030(4) 0.000(4)
C16C 0.051(5) 0.077(6) 0.060(5) 0.007(4) 0.025(4) -0.003(4)
C16D 0.056(5) 0.093(6) 0.075(5) 0.005(5) 0.024(5) -0.007(5)
C16E 0.055(5) 0.088(7) 0.080(5) -0.004(5) 0.018(4) 0.000(5)
C16F 0.056(5) 0.075(6) 0.056(4) -0.003(4) 0.029(4) -0.001(4)
C16G 0.041(4) 0.061(5) 0.049(4) -0.004(3) 0.029(4) -0.001(4)
C16H 0.045(4) 0.044(5) 0.053(4) 0.002(4) 0.033(3) -0.002(4)
C61 0.061(4) 0.061(5) 0.048(4) -0.004(4) 0.038(4) 0.003(4)
C65 0.062(4) 0.058(5) 0.039(4) 0.007(3) 0.036(4) 0.007(4)
C301 0.067(5) 0.064(6) 0.086(5) 0.004(4) 0.052(4) 0.003(4)
C302 0.084(6) 0.083(7) 0.120(6) -0.009(5) 0.062(5) 0.006(5)
C303 0.088(6) 0.093(8) 0.157(7) -0.010(6) 0.049(6) 0.010(5)
C304 0.083(6) 0.073(7) 0.157(7) 0.009(6) 0.046(6) 0.014(5)
C305 0.094(5) 0.065(7) 0.120(6) 0.033(5) 0.062(5) 0.008(5)
C306 0.083(5) 0.062(6) 0.101(6) 0.018(5) 0.063(5) 0.005(5)
C401 0.073(4) 0.062(5) 0.059(4) 0.014(4) 0.049(4) 0.008(4)
C402 0.077(5) 0.073(6) 0.067(5) 0.003(4) 0.060(4) 0.001(4)
C403 0.080(5) 0.077(6) 0.069(5) -0.001(5) 0.052(4) -0.004(5)
C404 0.087(5) 0.067(6) 0.074(5) 0.011(5) 0.054(4) -0.006(5)
C405 0.088(5) 0.075(6) 0.075(5) 0.007(5) 0.053(4) -0.001(5)
C406 0.077(5) 0.066(6) 0.070(5) 0.008(4) 0.052(4) 0.002(5)

loop_
_atom_type_symbol
_atom_type_description
_atom_type_scat_dispersion_real
_atom_type_scat_dispersion_imag
_atom_type_scat_source
C C 0.0181 0.0091 'International Tables Vol C Tables 4.2.6.8 and 6.1.1.4'
H H 0.0000 0.0000 'International Tables Vol C Tables 4.2.6.8 and 6.1.1.4'
Eu Eu -8.9294 11.1857 'International Tables Vol C Tables 4.2.6.8 and 6.1.1.4'
N N 0.0311 0.0180 'International Tables Vol C Tables 4.2.6.8 and 6.1.1.4'

loop_
_geom_angle_atom_site_label_1
_geom_angle_atom_site_label_2
_geom_angle_atom_site_label_3
_geom_angle
N5 Eu1 N7 109.2(2)
N5 Eu1 N2 139.5(2)
N7 Eu1 N2 84.3(2)
N5 Eu1 N1 80.4(2)
N7 Eu1 N1 142.3(2)
N2 Eu1 N1 67.8(2)
N5 Eu1 N6 68.42(19)
N7 Eu1 N6 70.2(2)
N2 Eu1 N6 81.80(19)
N1 Eu1 N6 80.7(2)
N5 Eu1 N8 73.3(2)
N7 Eu1 N8 70.2(2)
N2 Eu1 N8 145.2(2)
N1 Eu1 N8 144.85(19)
N6 Eu1 N8 109.81(19)
N5 Eu1 N4 81.64(18)
N7 Eu1 N4 146.2(2)
N2 Eu1 N4 108.55(19)
N1 Eu1 N4 69.8(2)
N6 Eu1 N4 141.0(2)
N8 Eu1 N4 83.4(2)
N5 Eu1 N3 146.7(2)
N7 Eu1 N3 84.56(19)
N2 Eu1 N3 70.08(19)
N1 Eu1 N3 107.6(2)
N6 Eu1 N3 143.9(2)
N8 Eu1 N3 83.9(2)
N4 Eu1 N3 71.69(19)
C1H N1 C1A 106.4(7)
C1H N1 Eu1 124.1(6)
C1A N1 Eu1 120.9(6)
C2A N2 C2H 105.0(7)
C2A N2 Eu1 123.1(5)
C2H N2 Eu1 119.3(5)
C3H N3 C3A 107.1(6)
C3H N3 Eu1 127.3(5)
C3A N3 Eu1 122.3(4)
C4H N4 C4A 108.1(6)
C4H N4 Eu1 121.7(5)
C4A N4 Eu1 121.0(5)
C5A N5 C5H 108.4(7)
C5A N5 Eu1 120.0(5)
C5H N5 Eu1 124.8(6)
C6A N6 C6H 106.6(7)
C6A N6 Eu1 121.5(5)
C6H N6 Eu1 120.9(5)
C7A N7 C7H 106.3(7)
C7A N7 Eu1 120.9(5)
C7H N7 Eu1 122.6(5)
C8A N8 C8H 105.5(7)
C8A N8 Eu1 129.4(6)
C8H N8 Eu1 122.0(6)
C1H N51 C2A 121.5(8)
C2H N52 C3A 123.6(7)
C1A N54 C4H 122.4(8)
C5H N55 C6A 122.7(8)
C6H N56 C7A 123.5(7)
C5A N58 C8H 124.6(8)
N54 C1A N1 128.8(9)
N54 C1A C1B 122.2(9)
N1 C1A C1B 108.9(8)
C1C C1B C1G 119.7(9)
C1C C1B C1A 132.7(9)
C1G C1B C1A 107.5(9)
C1D C1C C1B 118.5(10)
C1D C1C H1C 120.7
C1B C1C H1C 120.7
C1C C1D C1E 121.4(11)
C1C C1D H1D 119.3
C1E C1D H1D 119.3
C1F C1E C1D 119.1(10)
C1F C1E H1E 120.5
C1D C1E H1E 120.5
C1G C1F C1E 119.4(10)
C1G C1F H1F 120.3
C1E C1F H1F 120.3
C1F C1G C1B 121.6(9)
C1F C1G C1H 132.3(9)
C1B C1G C1H 106.0(9)
N51 C1H N1 126.7(8)
N51 C1H C1G 122.0(9)
N1 C1H C1G 111.2(8)
N51 C2A N2 127.5(9)
N51 C2A C2B 120.9(9)
N2 C2A C2B 111.6(8)
C2C C2B C2G 122.0(9)
C2C C2B C2A 132.0(10)
C2G C2B C2A 106.0(8)
C2B C2C C2D 117.7(10)
C2B C2C H2C 121.1
C2D C2C H2C 121.1
C2C C2D C2E 120.8(10)
C2C C2D H2D 119.6
C2E C2D H2D 119.6
C2F C2E C2D 119.1(10)
C2F C2E H2E 120.5
C2D C2E H2E 120.5
C2G C2F C2E 120.5(9)
C2G C2F H2F 119.7
C2E C2F H2F 119.7
C2F C2G C2B 119.9(8)
C2F C2G C2H 134.7(9)
C2B C2G C2H 105.4(8)
N52 C2H N2 126.1(7)
N52 C2H C2G 121.1(8)
N2 C2H C2G 111.8(8)
N52 C3A N3 129.2(7)
N52 C3A C3B 123.7(8)
N3 C3A C3B 107.1(7)
C3G C3B C3C 121.6(8)
C3G C3B C3A 109.9(8)
C3C C3B C3A 128.5(9)
C3B C3C C3D 118.5(9)
C3B C3C H3C 120.7
C3D C3C H3C 120.7
C3E C3D C3C 118.8(9)
C3E C3D H3D 120.6
C3C C3D H3D 120.6
C3F C3E C3D 121.7(9)
C3F C3E H3E 119.2
C3D C3E H3E 119.2
C3E C3F C3G 118.8(8)
C3E C3F H3F 120.6
C3G C3F H3F 120.6
C3B C3G C3F 120.6(8)
C3B C3G C3H 105.4(7)
C3F C3G C3H 133.9(8)
N3 C3H C53 123.9(7)
N3 C3H C3G 110.3(7)
C53 C3H C3G 125.7(7)
N4 C4A C53 124.6(7)
N4 C4A C4B 108.2(7)
C53 C4A C4B 126.3(7)
C4G C4B C4C 120.8(8)
C4G C4B C4A 106.5(8)
C4C C4B C4A 132.7(8)
C4D C4C C4B 117.3(9)
C4D C4C H4C 121.4
C4B C4C H4C 121.4
C4E C4D C4C 121.2(9)
C4E C4D H4D 119.4
C4C C4D H4D 119.4
C4F C4E C4D 119.2(8)
C4F C4E H4E 120.4
C4D C4E H4E 120.4
C4G C4F C4E 120.8(9)
C4G C4F H4F 119.6
C4E C4F H4F 119.6
C4F C4G C4B 120.8(8)
C4F C4G C4H 133.0(9)
C4B C4G C4H 106.1(8)
N54 C4H N4 129.3(8)
N54 C4H C4G 120.0(8)
N4 C4H C4G 110.7(8)
N58 C5A N5 128.8(8)
N58 C5A C5B 122.9(9)
N5 C5A C5B 108.0(8)
C5C C5B C5G 119.8(10)
C5C C5B C5A 132.3(11)
C5G C5B C5A 107.9(8)
C5B C5C C5D 120.0(10)
C5B C5C H5C 120.0
C5D C5C H5C 120.0
C5E C5D C5C 119.8(10)
C5E C5D H5D 120.1
C5C C5D H5D 120.1
C5D C5E C5F 120.9(11)
C5D C5E H5E 119.6
C5F C5E H5E 119.6
C5G C5F C5E 118.5(10)
C5G C5F H5F 120.7
C5E C5F H5F 120.7
C5F C5G C5B 121.0(10)
C5F C5G C5H 132.7(10)
C5B C5G C5H 106.2(8)
N55 C5H N5 126.4(8)
N55 C5H C5G 124.3(9)
N5 C5H C5G 109.3(8)
N55 C6A N6 128.3(8)
N55 C6A C6B 121.5(8)
N6 C6A C6B 110.1(8)
C6C C6B C6G 118.7(9)
C6C C6B C6A 134.8(10)
C6G C6B C6A 106.5(8)
C6D C6C C6B 121.3(10)
C6D C6C H6C 119.4
C6B C6C H6C 119.4
C6C C6D C6E 118.1(10)
C6C C6D H6D 121.0
C6E C6D H6D 121.0
C6F C6E C6D 124.7(10)
C6F C6E H6E 117.6
C6D C6E H6E 117.6
C6E C6F C6G 114.7(10)
C6E C6F H6F 122.7
C6G C6F H6F 122.7
C6F C6G C6B 122.5(9)
C6F C6G C6H 131.0(9)
C6B C6G C6H 106.5(8)
N56 C6H N6 126.4(7)
N56 C6H C6G 122.9(8)
N6 C6H C6G 110.3(8)
N56 C7A N7 129.6(8)
N56 C7A C7B 119.9(8)
N7 C7A C7B 110.5(7)
C7C C7B C7G 123.4(9)
C7C C7B C7A 129.8(9)
C7G C7B C7A 106.6(8)
C7D C7C C7B 116.5(10)
C7D C7C H7C 121.8
C7B C7C H7C 121.8
C7C C7D C7E 122.6(10)
C7C C7D H7D 118.7
C7E C7D H7D 118.7
C7D C7E C7F 120.3(10)
C7D C7E H7E 119.8
C7F C7E H7E 119.8
C7G C7F C7E 117.0(9)
C7G C7F H7F 121.5
C7E C7F H7F 121.5
C7B C7G C7F 120.0(9)
C7B C7G C7H 106.8(9)
C7F C7G C7H 132.8(9)
N7 C7H C57 123.5(8)
N7 C7H C7G 109.4(8)
C57 C7H C7G 126.5(9)
N8 C8A C8B 111.1(8)
N8 C8A C57 121.8(8)
C8B C8A C57 126.6(8)
C8C C8B C8G 118.3(9)
C8C C8B C8A 136.2(9)
C8G C8B C8A 105.5(8)
C8B C8C C8D 121.5(10)
C8B C8C H8C 119.3
C8D C8C H8C 119.3
C8E C8D C8C 120.6(11)
C8E C8D H8D 119.7
C8C C8D H8D 119.7
C8D C8E C8F 120.1(10)
C8D C8E H8E 120.0
C8F C8E H8E 120.0
C8G C8F C8E 118.4(10)
C8G C8F H8F 120.8
C8E C8F H8F 120.8
C8F C8G C8B 121.0(10)
C8F C8G C8H 131.9(10)
C8B C8G C8H 107.1(8)
N58 C8H N8 129.1(9)
N58 C8H C8G 120.2(9)
N8 C8H C8G 110.7(9)
C4A C53 C3H 124.3(7)
C4A C53 C101 117.2(7)
C3H C53 C101 118.5(7)
C7H C57 C8A 124.6(8)
C7H C57 C201 117.7(7)
C8A C57 C201 117.6(7)
C102 C101 C106 120.0
C102 C101 C53 119.7(5)
C106 C101 C53 120.2(5)
C101 C102 C103 120.0
C101 C102 H102 120.0
C103 C102 H102 120.0
C104 C103 C102 120.0
C104 C103 H103 120.0
C102 C103 H103 120.0
C103 C104 C105 120.0
C103 C104 H104 120.0
C105 C104 H104 120.0
C104 C105 C106 120.0
C104 C105 H105 120.0
C106 C105 H105 120.0
C105 C106 C101 120.0
C105 C106 H106 120.0
C101 C106 H106 120.0
C202 C201 C206 120.0
C202 C201 C57 120.8(5)
C206 C201 C57 119.2(5)
C201 C202 C203 120.0
C201 C202 H202 120.0
C203 C202 H202 120.0
C204 C203 C202 120.0
C204 C203 H203 120.0
C202 C203 H203 120.0
C203 C204 C205 120.0
C203 C204 H204 120.0
C205 C204 H204 120.0
C206 C205 C204 120.0
C206 C205 H205 120.0
C204 C205 H205 120.0
C205 C206 C201 120.0
C205 C206 H206 120.0
C201 C206 H206 120.0
N12 Eu2 N9 71.0(2)
N12 Eu2 N11 72.2(2)
N9 Eu2 N11 109.3(2)
N12 Eu2 N14 147.8(2)
N9 Eu2 N14 139.1(2)
N11 Eu2 N14 83.7(2)
N12 Eu2 N16 83.0(2)
N9 Eu2 N16 84.43(18)
N11 Eu2 N16 145.1(2)
N14 Eu2 N16 107.19(18)
N12 Eu2 N10 109.4(2)
N9 Eu2 N10 68.6(2)
N11 Eu2 N10 70.1(2)
N14 Eu2 N10 80.88(19)
N16 Eu2 N10 143.3(2)
N12 Eu2 N15 85.5(2)
N9 Eu2 N15 147.4(2)
N11 Eu2 N15 83.33(19)
N14 Eu2 N15 70.34(19)
N16 Eu2 N15 70.24(19)
N10 Eu2 N15 142.7(2)
N12 Eu2 N13 142.0(2)
N9 Eu2 N13 81.0(2)
N11 Eu2 N13 143.4(2)
N14 Eu2 N13 68.0(2)
N16 Eu2 N13 68.8(2)
N10 Eu2 N13 82.3(2)
N15 Eu2 N13 107.1(2)
C9H N9 C9A 108.3(7)
C9H N9 Eu2 123.1(6)
C9A N9 Eu2 118.4(5)
C10A N10 C10H 107.2(7)
C10A N10 Eu2 121.0(5)
C10H N10 Eu2 120.9(5)
C11A N11 C11H 107.3(7)
C11A N11 Eu2 118.8(6)
C11H N11 Eu2 120.9(5)
C12H N12 C12A 106.1(8)
C12H N12 Eu2 124.3(6)
C12A N12 Eu2 127.1(6)
C13H N13 C13A 107.3(8)
C13H N13 Eu2 122.0(6)
C13A N13 Eu2 120.7(6)
C14H N14 C14A 107.4(7)
C14H N14 Eu2 120.9(6)
C14A N14 Eu2 122.5(5)
C15A N15 C15H 107.1(6)
C15A N15 Eu2 121.7(4)
C15H N15 Eu2 126.6(5)
C16H N16 C16A 106.9(6)
C16H N16 Eu2 119.6(4)
C16A N16 Eu2 120.1(5)
C9H N59 C10A 120.9(8)
C10H N60 C11A 122.9(7)
C9A N62 C12H 127.7(9)
C13H N63 C14A 120.9(8)
C15A N64 C14H 122.8(7)
C13A N66 C16H 121.5(8)
N62 C9A N9 126.0(8)
N62 C9A C9B 125.9(9)
N9 C9A C9B 107.2(7)
C9G C9B C9C 121.5(9)
C9G C9B C9A 107.8(8)
C9C C9B C9A 130.8(9)
C9B C9C C9D 118.0(9)
C9B C9C H9C 121.0
C9D C9C H9C 121.0
C9E C9D C9C 119.0(10)
C9E C9D H9D 120.5
C9C C9D H9D 120.5
C9D C9E C9F 124.2(10)
C9D C9E H9E 117.9
C9F C9E H9E 117.9
C9E C9F C9G 114.2(10)
C9E C9F H9F 122.9
C9G C9F H9F 122.9
C9B C9G C9F 122.8(9)
C9B C9G C9H 107.6(8)
C9F C9G C9H 129.5(9)
N59 C9H N9 129.3(8)
N59 C9H C9G 121.6(9)
N9 C9H C9G 109.1(7)
N59 C10A N10 128.9(8)
N59 C10A C10B 122.9(9)
N10 C10A C10B 108.1(8)
C10G C10B C10C 124.9(9)
C10G C10B C10A 106.8(9)
C10C C10B C10A 128.3(10)
C10B C10C C10D 113.2(10)
C10B C10C H10C 123.4
C10D C10C H10C 123.4
C10E C10D C10C 122.3(11)
C10E C10D H10D 118.8
C10C C10D H10D 118.8
C10F C10E C10D 120.9(10)
C10F C10E H10E 119.6
C10D C10E H10E 119.6
C10E C10F C10G 119.4(10)
C10E C10F H10F 120.3
C10G C10F H10F 120.3
C10B C10G C10F 119.2(9)
C10B C10G C10H 108.1(9)
C10F C10G C10H 132.7(10)
N60 C10H N10 126.5(8)
N60 C10H C10G 123.9(9)
N10 C10H C10G 109.6(8)
N60 C11A N11 130.3(8)
N60 C11A C11B 119.5(8)
N11 C11A C11B 110.2(8)
C11C C11B C11G 122.9(10)
C11C C11B C11A 131.7(10)
C11G C11B C11A 105.2(8)
C11B C11C C11D 114.6(10)
C11B C11C H11C 122.7
C11D C11C H11C 122.7
C11E C11D C11C 127.2(10)
C11E C11D H11D 116.4
C11C C11D H11D 116.4
C11D C11E C11F 115.3(9)
C11D C11E H11E 122.3
C11F C11E H11E 122.3
C11G C11F C11E 120.1(9)
C11G C11F H11F 119.9
C11E C11F H11F 119.9
C11F C11G C11H 132.9(10)
C11F C11G C11B 119.8(9)
C11H C11G C11B 107.3(9)
N11 C11H C11G 109.8(8)
N11 C11H C61 120.9(9)
C11G C11H C61 127.3(9)
N12 C12A C61 124.7(8)
N12 C12A C12B 109.5(8)
C61 C12A C12B 125.7(9)
C12G C12B C12C 117.2(9)
C12G C12B C12A 106.5(9)
C12C C12B C12A 136.4(9)
C12D C12C C12B 119.6(10)
C12D C12C H12C 120.2
C12B C12C H12C 120.2
C12C C12D C12E 121.3(11)
C12C C12D H12D 119.3
C12E C12D H12D 119.3
C12D C12E C12F 120.7(10)
C12D C12E H12E 119.6
C12F C12E H12E 119.6
C12G C12F C12E 118.6(10)
C12G C12F H12F 120.7
C12E C12F H12F 120.7
C12F C12G C12B 122.4(10)
C12F C12G C12H 132.0(10)
C12B C12G C12H 105.5(9)
N62 C12H N12 125.8(9)
N62 C12H C12G 121.1(9)
N12 C12H C12G 112.4(9)
N66 C13A N13 128.8(9)
N66 C13A C13B 122.1(10)
N13 C13A C13B 108.8(9)
C13G C13B C13C 124.9(10)
C13G C13B C13A 107.1(9)
C13C C13B C13A 128.0(10)
C13B C13C C13D 111.9(10)
C13B C13C H13C 124.0
C13D C13C H13C 124.0
C13E C13D C13C 120.8(11)
C13E C13D H13D 119.6
C13C C13D H13D 119.6
C13D C13E C13F 125.7(11)
C13D C13E H13E 117.1
C13F C13E H13E 117.1
C13G C13F C13E 113.2(10)
C13G C13F H13F 123.4
C13E C13F H13F 123.4
C13B C13G C13F 123.4(10)
C13B C13G C13H 107.9(9)
C13F C13G C13H 128.6(9)
N63 C13H N13 128.0(9)
N63 C13H C13G 122.8(9)
N13 C13H C13G 108.9(8)
N63 C14A N14 129.6(9)
N63 C14A C14B 121.0(9)
N14 C14A C14B 109.3(9)
C14C C14B C14G 122.5(10)
C14C C14B C14A 130.3(10)
C14G C14B C14A 107.0(9)
C14B C14C C14D 115.2(10)
C14B C14C H14C 122.4
C14D C14C H14C 122.4
C14E C14D C14C 124.7(11)
C14E C14D H14D 117.7
C14C C14D H14D 117.7
C14D C14E C14F 114.4(11)
C14D C14E H14E 122.8
C14F C14E H14E 122.8
C14G C14F C14E 122.7(11)
C14G C14F H14F 118.6
C14E C14F H14F 118.6
C14F C14G C14B 120.3(10)
C14F C14G C14H 133.8(11)
C14B C14G C14H 105.7(9)
N64 C14H N14 127.2(7)
N64 C14H C14G 121.3(9)
N14 C14H C14G 110.6(8)
N64 C15A N15 130.3(7)
N64 C15A C15B 118.3(8)
N15 C15A C15B 111.2(7)
C15C C15B C15A 133.0(9)
C15C C15B C15G 122.4(8)
C15A C15B C15G 104.5(7)
C15B C15C C15D 118.0(9)
C15B C15C H15C 121.0
C15D C15C H15C 121.0
C15E C15D C15C 118.7(9)
C15E C15D H15D 120.7
C15C C15D H15D 120.7
C15F C15E C15D 122.9(9)
C15F C15E H15E 118.6
C15D C15E H15E 118.6
C15G C15F C15E 121.0(9)
C15G C15F H15F 119.5
C15E C15F H15F 119.5
C15F C15G C15H 136.8(8)
C15F C15G C15B 117.1(8)
C15H C15G C15B 106.1(7)
N15 C15H C15G 110.9(7)
N15 C15H C65 123.4(7)
C15G C15H C65 125.2(7)
N16 C16A C65 125.0(7)
N16 C16A C16B 110.6(7)
C65 C16A C16B 123.6(7)
C16G C16B C16A 105.0(7)
C16G C16B C16C 120.1(8)
C16A C16B C16C 134.9(8)
C16D C16C C16B 117.4(8)
C16D C16C H16C 121.3
C16B C16C H16C 121.3
C16E C16D C16C 121.9(9)
C16E C16D H16D 119.1
C16C C16D H16D 119.1
C16D C16E C16F 120.7(9)
C16D C16E H16E 119.7
C16F C16E H16E 119.7
C16G C16F C16E 119.4(8)
C16G C16F H16F 120.3
C16E C16F H16F 120.3
C16F C16G C16B 120.6(8)
C16F C16G C16H 131.3(8)
C16B C16G C16H 108.0(8)
N66 C16H N16 130.1(8)
N66 C16H C16G 120.6(8)
N16 C16H C16G 109.3(7)
C11H C61 C12A 124.9(9)
C11H C61 C301 118.7(8)
C12A C61 C301 116.3(8)
C16A C65 C401 120.0(7)
C16A C65 C15H 122.4(7)
C401 C65 C15H 117.6(7)
C302 C301 C306 120.0
C302 C301 C61 119.4(6)
C306 C301 C61 120.6(6)
C303 C302 C301 120.0
C303 C302 H302 120.0
C301 C302 H302 120.0
C302 C303 C304 120.0
C302 C303 H303 120.0
C304 C303 H303 120.0
C305 C304 C303 120.0
C305 C304 H304 120.0
C303 C304 H304 120.0
C304 C305 C306 120.0
C304 C305 H305 120.0
C306 C305 H305 120.0
C305 C306 C301 120.0
C305 C306 H306 120.0
C301 C306 H306 120.0
C402 C401 C406 120.0
C402 C401 C65 119.3(5)
C406 C401 C65 120.7(5)
C403 C402 C401 120.0
C403 C402 H402 120.0
C401 C402 H402 120.0
C404 C403 C402 120.0
C404 C403 H403 120.0
C402 C403 H403 120.0
C403 C404 C405 120.0
C403 C404 H404 120.0
C405 C404 H404 120.0
C404 C405 C406 120.0
C404 C405 H405 120.0
C406 C405 H405 120.0
C405 C406 C401 120.0
C405 C406 H406 120.0
C401 C406 H406 120.0

loop_
_geom_bond_atom_site_label_1
_geom_bond_atom_site_label_2
_geom_bond_distance
Eu1 N5 2.426(5)
Eu1 N7 2.435(6)
Eu1 N2 2.437(6)
Eu1 N1 2.440(7)
Eu1 N6 2.443(5)
Eu1 N8 2.444(7)
Eu1 N4 2.444(5)
Eu1 N3 2.453(5)
N1 C1H 1.390(9)
N1 C1A 1.401(10)
N2 C2A 1.363(10)
N2 C2H 1.393(9)
N3 C3H 1.378(8)
N3 C3A 1.395(8)
N4 C4H 1.347(9)
N4 C4A 1.383(8)
N5 C5A 1.394(9)
N5 C5H 1.395(10)
N6 C6A 1.377(9)
N6 C6H 1.396(9)
N7 C7A 1.376(9)
N7 C7H 1.411(9)
N8 C8A 1.388(9)
N8 C8H 1.393(10)
N51 C1H 1.333(9)
N51 C2A 1.352(10)
N52 C2H 1.314(9)
N52 C3A 1.326(8)
N54 C1A 1.304(9)
N54 C4H 1.327(9)
N55 C5H 1.313(9)
N55 C6A 1.327(9)
N56 C6H 1.316(9)
N56 C7A 1.337(10)
N58 C5A 1.322(10)
N58 C8H 1.333(10)
C1A C1B 1.464(11)
C1B C1C 1.394(11)
C1B C1G 1.396(10)
C1C C1D 1.393(11)
C1C H1C 0.9300
C1D C1E 1.400(11)
C1D H1D 0.9300
C1E C1F 1.396(11)
C1E H1E 0.9300
C1F C1G 1.371(11)
C1F H1F 0.9300
C1G C1H 1.444(11)
C2A C2B 1.471(11)
C2B C2C 1.381(10)
C2B C2G 1.393(11)
C2C C2D 1.389(11)
C2C H2C 0.9300
C2D C2E 1.426(12)
C2D H2D 0.9300
C2E C2F 1.375(10)
C2E H2E 0.9300
C2F C2G 1.369(10)
C2F H2F 0.9300
C2G C2H 1.457(10)
C3A C3B 1.440(10)
C3B C3G 1.356(10)
C3B C3C 1.384(11)
C3C C3D 1.423(11)
C3C H3C 0.9300
C3D C3E 1.399(11)
C3D H3D 0.9300
C3E C3F 1.360(10)
C3E H3E 0.9300
C3F C3G 1.412(10)
C3F H3F 0.9300
C3G C3H 1.441(10)
C3H C53 1.438(9)
C4A C53 1.437(10)
C4A C4B 1.481(10)
C4B C4G 1.384(10)
C4B C4C 1.407(10)
C4C C4D 1.404(10)
C4C H4C 0.9300
C4D C4E 1.402(12)
C4D H4D 0.9300
C4E C4F 1.377(10)
C4E H4E 0.9300
C4F C4G 1.361(10)
C4F H4F 0.9300
C4G C4H 1.458(10)
C5A C5B 1.480(11)
C5B C5C 1.371(10)
C5B C5G 1.395(12)
C5C C5D 1.398(12)
C5C H5C 0.9300
C5D C5E 1.367(12)
C5D H5D 0.9300
C5E C5F 1.405(11)
C5E H5E 0.9300
C5F C5G 1.372(11)
C5F H5F 0.9300
C5G C5H 1.472(11)
C6A C6B 1.444(10)
C6B C6C 1.385(10)
C6B C6G 1.410(11)
C6C C6D 1.352(11)
C6C H6C 0.9300
C6D C6E 1.402(12)
C6D H6D 0.9300
C6E C6F 1.380(12)
C6E H6E 0.9300
C6F C6G 1.396(10)
C6F H6F 0.9300
C6G C6H 1.428(10)
C7A C7B 1.463(10)
C7B C7C 1.386(10)
C7B C7G 1.387(11)
C7C C7D 1.374(12)
C7C H7C 0.9300
C7D C7E 1.395(12)
C7D H7D 0.9300
C7E C7F 1.421(10)
C7E H7E 0.9300
C7F C7G 1.401(11)
C7F H7F 0.9300
C7G C7H 1.459(11)
C7H C57 1.429(10)
C8A C8B 1.446(11)
C8A C57 1.448(10)
C8B C8C 1.366(11)
C8B C8G 1.406(10)
C8C C8D 1.394(10)
C8C H8C 0.9300
C8D C8E 1.353(11)
C8D H8D 0.9300
C8E C8F 1.418(11)
C8E H8E 0.9300
C8F C8G 1.398(11)
C8F H8F 0.9300
C8G C8H 1.431(11)
C53 C101 1.472(7)
C57 C201 1.478(8)
C101 C102 1.3900
C101 C106 1.3900
C102 C103 1.3900
C102 H102 0.9300
C103 C104 1.3900
C103 H103 0.9300
C104 C105 1.3900
C104 H104 0.9300
C105 C106 1.3900
C105 H105 0.9300
C106 H106 0.9300
C201 C202 1.3900
C201 C206 1.3900
C202 C203 1.3900
C202 H202 0.9300
C203 C204 1.3900
C203 H203 0.9300
C204 C205 1.3900
C204 H204 0.9300
C205 C206 1.3900
C205 H205 0.9300
C206 H206 0.9300
Eu2 N12 2.423(7)
Eu2 N9 2.428(5)
Eu2 N11 2.432(6)
Eu2 N14 2.440(6)
Eu2 N16 2.449(5)
Eu2 N10 2.449(5)
Eu2 N15 2.457(5)
Eu2 N13 2.467(7)
N9 C9H 1.357(9)
N9 C9A 1.420(9)
N10 C10A 1.389(10)
N10 C10H 1.394(9)
N11 C11A 1.392(10)
N11 C11H 1.397(10)
N12 C12H 1.378(10)
N12 C12A 1.410(10)
N13 C13H 1.387(10)
N13 C13A 1.394(10)
N14 C14H 1.376(9)
N14 C14A 1.376(10)
N15 C15A 1.380(9)
N15 C15H 1.407(8)
N16 C16H 1.365(9)
N16 C16A 1.401(8)
N59 C9H 1.306(9)
N59 C10A 1.331(10)
N60 C10H 1.319(9)
N60 C11A 1.332(10)
N62 C9A 1.284(9)
N62 C12H 1.309(10)
N63 C13H 1.320(10)
N63 C14A 1.326(10)
N64 C15A 1.323(9)
N64 C14H 1.329(10)
N66 C13A 1.285(10)
N66 C16H 1.336(9)
C9A C9B 1.468(10)
C9B C9G 1.359(11)
C9B C9C 1.370(9)
C9C C9D 1.426(11)
C9C H9C 0.9300
C9D C9E 1.378(12)
C9D H9D 0.9300
C9E C9F 1.382(12)
C9E H9E 0.9300
C9F C9G 1.430(11)
C9F H9F 0.9300
C9G C9H 1.470(11)
C10A C10B 1.468(11)
C10B C10G 1.373(11)
C10B C10C 1.413(11)
C10C C10D 1.433(12)
C10C H10C 0.9300
C10D C10E 1.382(12)
C10D H10D 0.9300
C10E C10F 1.382(11)
C10E H10E 0.9300
C10F C10G 1.385(10)
C10F H10F 0.9300
C10G C10H 1.419(11)
C11A C11B 1.445(11)
C11B C11C 1.347(10)
C11B C11G 1.444(11)
C11C C11D 1.421(12)
C11C H11C 0.9300
C11D C11E 1.370(12)
C11D H11D 0.9300
C11E C11F 1.451(11)
C11E H11E 0.9300
C11F C11G 1.366(11)
C11F H11F 0.9300
C11G C11H 1.424(11)
C11H C61 1.430(11)
C12A C61 1.448(10)
C12A C12B 1.463(11)
C12B C12G 1.430(10)
C12B C12C 1.445(11)
C12C C12D 1.343(11)
C12C H12C 0.9300
C12D C12E 1.388(11)
C12D H12D 0.9300
C12E C12F 1.415(11)
C12E H12E 0.9300
C12F C12G 1.336(11)
C12F H12F 0.9300
C12G C12H 1.437(11)
C13A C13B 1.475(12)
C13B C13G 1.356(11)
C13B C13C 1.404(11)
C13C C13D 1.478(12)
C13C H13C 0.9300
C13D C13E 1.346(13)
C13D H13D 0.9300
C13E C13F 1.403(12)
C13E H13E 0.9300
C13F C13G 1.392(11)
C13F H13F 0.9300
C13G C13H 1.466(11)
C14A C14B 1.457(11)
C14B C14C 1.396(11)
C14B C14G 1.400(12)
C14C C14D 1.410(12)
C14C H14C 0.9300
C14D C14E 1.409(13)
C14D H14D 0.9300
C14E C14F 1.453(13)
C14E H14E 0.9300
C14F C14G 1.316(11)
C14F H14F 0.9300
C14G C14H 1.447(11)
C15A C15B 1.458(10)
C15B C15C 1.386(10)
C15B C15G 1.479(10)
C15C C15D 1.430(11)
C15C H15C 0.9300
C15D C15E 1.406(11)
C15D H15D 0.9300
C15E C15F 1.383(10)
C15E H15E 0.9300
C15F C15G 1.367(9)
C15F H15F 0.9300
C15G C15H 1.426(9)
C15H C65 1.474(10)
C16A C65 1.422(9)
C16A C16B 1.428(10)
C16B C16G 1.407(10)
C16B C16C 1.452(10)
C16C C16D 1.416(10)
C16C H16C 0.9300
C16D C16E 1.375(12)
C16D H16D 0.9300
C16E C16F 1.418(11)
C16E H16E 0.9300
C16F C16G 1.401(10)
C16F H16F 0.9300
C16G C16H 1.439(10)
C61 C301 1.449(9)
C65 C401 1.431(8)
C301 C302 1.3900
C301 C306 1.3900
C302 C303 1.3900
C302 H302 0.9300
C303 C304 1.3900
C303 H303 0.9300
C304 C305 1.3900
C304 H304 0.9300
C305 C306 1.3900
C305 H305 0.9300
C306 H306 0.9300
C401 C402 1.3900
C401 C406 1.3900
C402 C403 1.3900
C402 H402 0.9300
C403 C404 1.3900
C403 H403 0.9300
C404 C405 1.3900
C404 H404 0.9300
C405 C406 1.3900
C405 H405 0.9300
C406 H406 0.9300

loop_
_geom_torsion_atom_site_label_1
_geom_torsion_atom_site_label_2
_geom_torsion_atom_site_label_3
_geom_torsion_atom_site_label_4
_geom_torsion
C4H N54 C1A N1 0.5(14)
C4H N54 C1A C1B -175.4(8)
C1H N1 C1A N54 -174.0(9)
Eu1 N1 C1A N54 37.1(11)
C1H N1 C1A C1B 2.4(9)
Eu1 N1 C1A C1B -146.5(5)
N54 C1A C1B C1C -4.4(16)
N1 C1A C1B C1C 178.9(9)
N54 C1A C1B C1G 174.5(8)
N1 C1A C1B C1G -2.1(10)
C1G C1B C1C C1D -0.7(14)
C1A C1B C1C C1D 178.1(9)
C1B C1C C1D C1E 4.8(15)
C1C C1D C1E C1F -6.3(16)
C1D C1E C1F C1G 3.7(15)
C1E C1F C1G C1B 0.3(14)
C1E C1F C1G C1H 177.8(9)
C1C C1B C1G C1F -1.8(13)
C1A C1B C1G C1F 179.1(8)
C1C C1B C1G C1H -179.9(7)
C1A C1B C1G C1H 1.0(9)
C2A N51 C1H N1 -1.8(13)
C2A N51 C1H C1G 174.8(7)
C1A N1 C1H N51 175.1(8)
Eu1 N1 C1H N51 -37.3(11)
C1A N1 C1H C1G -1.8(9)
Eu1 N1 C1H C1G 145.8(5)
C1F C1G C1H N51 5.6(15)
C1B C1G C1H N51 -176.6(7)
C1F C1G C1H N1 -177.3(9)
C1B C1G C1H N1 0.5(10)
C1H N51 C2A N2 -0.8(14)
C1H N51 C2A C2B -179.4(7)
C2H N2 C2A N51 -176.7(8)
Eu1 N2 C2A N51 41.9(12)
C2H N2 C2A C2B 2.1(9)
Eu1 N2 C2A C2B -139.3(6)
N51 C2A C2B C2C -2.1(15)
N2 C2A C2B C2C 179.1(9)
N51 C2A C2B C2G 176.1(7)
N2 C2A C2B C2G -2.7(10)
C2G C2B C2C C2D 0.5(13)
C2A C2B C2C C2D 178.5(9)
C2B C2C C2D C2E 1.1(14)
C2C C2D C2E C2F -2.2(15)
C2D C2E C2F C2G 1.6(14)
C2E C2F C2G C2B 0.0(13)
C2E C2F C2G C2H 177.8(9)
C2C C2B C2G C2F -1.1(13)
C2A C2B C2G C2F -179.6(7)
C2C C2B C2G C2H -179.5(8)
C2A C2B C2G C2H 2.1(9)
C3A N52 C2H N2 3.5(13)
C3A N52 C2H C2G 170.9(7)
C2A N2 C2H N52 167.7(8)
Eu1 N2 C2H N52 -49.2(10)
C2A N2 C2H C2G -0.7(9)
Eu1 N2 C2H C2G 142.5(5)
C2F C2G C2H N52 12.0(15)
C2B C2G C2H N52 -170.0(8)
C2F C2G C2H N2 -179.0(9)
C2B C2G C2H N2 -1.0(9)
C2H N52 C3A N3 11.1(14)
C2H N52 C3A C3B -167.5(8)
C3H N3 C3A N52 -176.4(8)
Eu1 N3 C3A N52 22.8(12)
C3H N3 C3A C3B 2.4(9)
Eu1 N3 C3A C3B -158.4(5)
N52 C3A C3B C3G 176.5(8)
N3 C3A C3B C3G -2.3(10)
N52 C3A C3B C3C -2.6(16)
N3 C3A C3B C3C 178.5(9)
C3G C3B C3C C3D -0.7(16)
C3A C3B C3C C3D 178.4(9)
C3B C3C C3D C3E 1.2(16)
C3C C3D C3E C3F -1.7(17)
C3D C3E C3F C3G 1.6(15)
C3C C3B C3G C3F 0.6(15)
C3A C3B C3G C3F -178.7(8)
C3C C3B C3G C3H -179.5(9)
C3A C3B C3G C3H 1.3(10)
C3E C3F C3G C3B -1.0(14)
C3E C3F C3G C3H 179.0(10)
C3A N3 C3H C53 175.7(7)
Eu1 N3 C3H C53 -24.7(11)
C3A N3 C3H C3G -1.6(9)
Eu1 N3 C3H C3G 157.9(5)
C3B C3G C3H N3 0.2(10)
C3F C3G C3H N3 -179.8(9)
C3B C3G C3H C53 -177.1(8)
C3F C3G C3H C53 2.9(16)
C4H N4 C4A C53 -164.4(8)
Eu1 N4 C4A C53 48.3(9)
C4H N4 C4A C4B 5.5(8)
Eu1 N4 C4A C4B -141.8(5)
N4 C4A C4B C4G -2.5(8)
C53 C4A C4B C4G 167.2(7)
N4 C4A C4B C4C 176.9(8)
C53 C4A C4B C4C -13.5(14)
C4G C4B C4C C4D -0.8(12)
C4A C4B C4C C4D 180.0(8)
C4B C4C C4D C4E -0.4(13)
C4C C4D C4E C4F 0.0(15)
C4D C4E C4F C4G 1.7(14)
C4E C4F C4G C4B -2.9(12)
C4E C4F C4G C4H -178.7(9)
C4C C4B C4G C4F 2.5(12)
C4A C4B C4G C4F -178.1(7)
C4C C4B C4G C4H 179.3(7)
C4A C4B C4G C4H -1.3(8)
C1A N54 C4H N4 -0.3(14)
C1A N54 C4H C4G -178.7(8)
C4A N4 C4H N54 175.0(8)
Eu1 N4 C4H N54 -37.9(12)
C4A N4 C4H C4G -6.5(9)
Eu1 N4 C4H C4G 140.6(5)
C4F C4G C4H N54 -0.3(14)
C4B C4G C4H N54 -176.5(7)
C4F C4G C4H N4 -178.9(8)
C4B C4G C4H N4 4.8(9)
C8H N58 C5A N5 -1.9(14)
C8H N58 C5A C5B 170.7(7)
C5H N5 C5A N58 169.8(8)
Eu1 N5 C5A N58 -37.8(12)
C5H N5 C5A C5B -3.7(9)
Eu1 N5 C5A C5B 148.7(5)
N58 C5A C5B C5C 7.8(15)
N5 C5A C5B C5C -178.3(9)
N58 C5A C5B C5G -172.6(8)
N5 C5A C5B C5G 1.4(10)
C5G C5B C5C C5D -0.5(14)
C5A C5B C5C C5D 179.1(9)
C5B C5C C5D C5E 0.0(15)
C5C C5D C5E C5F 1.0(16)
C5D C5E C5F C5G -1.4(15)
C5E C5F C5G C5B 0.9(14)
C5E C5F C5G C5H 179.5(9)
C5C C5B C5G C5F 0.1(14)
C5A C5B C5G C5F -179.7(8)
C5C C5B C5G C5H -178.9(8)
C5A C5B C5G C5H 1.4(10)
C6A N55 C5H N5 4.4(14)
C6A N55 C5H C5G -175.3(7)
C5A N5 C5H N55 -175.1(8)
Eu1 N5 C5H N55 34.2(12)
C5A N5 C5H C5G 4.6(9)
Eu1 N5 C5H C5G -146.1(5)
C5F C5G C5H N55 -2.8(16)
C5B C5G C5H N55 176.0(8)
C5F C5G C5H N5 177.5(10)
C5B C5G C5H N5 -3.7(10)
C5H N55 C6A N6 0.3(14)
C5H N55 C6A C6B 175.6(8)
C6H N6 C6A N55 174.4(8)
Eu1 N6 C6A N55 -41.3(11)
C6H N6 C6A C6B -1.3(9)
Eu1 N6 C6A C6B 143.0(5)
N55 C6A C6B C6C 6.8(15)
N6 C6A C6B C6C -177.1(9)
N55 C6A C6B C6G -174.6(7)
N6 C6A C6B C6G 1.5(9)
C6G C6B C6C C6D 0.7(14)
C6A C6B C6C C6D 179.2(9)
C6B C6C C6D C6E -1.0(15)
C6C C6D C6E C6F 2.4(16)
C6D C6E C6F C6G -3.3(15)
C6E C6F C6G C6B 2.8(13)
C6E C6F C6G C6H -176.5(8)
C6C C6B C6G C6F -1.7(13)
C6A C6B C6G C6F 179.4(8)
C6C C6B C6G C6H 177.8(8)
C6A C6B C6G C6H -1.1(9)
C7A N56 C6H N6 -4.3(13)
C7A N56 C6H C6G -176.6(7)
C6A N6 C6H N56 -172.5(8)
Eu1 N6 C6H N56 42.9(10)
C6A N6 C6H C6G 0.6(9)
Eu1 N6 C6H C6G -143.9(5)
C6F C6G C6H N56 -6.8(15)
C6B C6G C6H N56 173.7(8)
C6F C6G C6H N6 179.8(8)
C6B C6G C6H N6 0.3(9)
C6H N56 C7A N7 0.7(14)
C6H N56 C7A C7B -178.6(7)
C7H N7 C7A N56 177.9(8)
Eu1 N7 C7A N56 -36.2(11)
C7H N7 C7A C7B -2.8(9)
Eu1 N7 C7A C7B 143.1(5)
N56 C7A C7B C7C 2.2(14)
N7 C7A C7B C7C -177.1(8)
N56 C7A C7B C7G 178.3(7)
N7 C7A C7B C7G -1.1(10)
C7G C7B C7C C7D 4.0(14)
C7A C7B C7C C7D 179.4(9)
C7B C7C C7D C7E -2.7(15)
C7C C7D C7E C7F 2.9(17)
C7D C7E C7F C7G -4.0(14)
C7C C7B C7G C7F -5.4(14)
C7A C7B C7G C7F 178.2(8)
C7C C7B C7G C7H -179.2(8)
C7A C7B C7G C7H 4.4(10)
C7E C7F C7G C7B 5.2(13)
C7E C7F C7G C7H 177.1(9)
C7A N7 C7H C57 -166.4(7)
Eu1 N7 C7H C57 48.4(10)
C7A N7 C7H C7G 5.6(9)
Eu1 N7 C7H C7G -139.6(5)
C7B C7G C7H N7 -6.4(10)
C7F C7G C7H N7 -179.1(9)
C7B C7G C7H C57 165.4(8)
C7F C7G C7H C57 -7.3(16)
C8H N8 C8A C8B -0.9(9)
Eu1 N8 C8A C8B 159.1(5)
C8H N8 C8A C57 170.9(7)
Eu1 N8 C8A C57 -29.1(10)
N8 C8A C8B C8C 179.5(9)
C57 C8A C8B C8C 8.2(15)
N8 C8A C8B C8G -0.9(9)
C57 C8A C8B C8G -172.2(7)
C8G C8B C8C C8D -1.5(13)
C8A C8B C8C C8D 178.1(8)
C8B C8C C8D C8E 0.2(14)
C8C C8D C8E C8F 1.1(14)
C8D C8E C8F C8G -1.0(14)
C8E C8F C8G C8B -0.3(13)
C8E C8F C8G C8H 179.1(8)
C8C C8B C8G C8F 1.5(12)
C8A C8B C8G C8F -178.2(7)
C8C C8B C8G C8H -178.0(7)
C8A C8B C8G C8H 2.3(9)
C5A N58 C8H N8 10.6(14)
C5A N58 C8H C8G -167.1(8)
C8A N8 C8H N58 -175.4(8)
Eu1 N8 C8H N58 22.7(11)
C8A N8 C8H C8G 2.4(9)
Eu1 N8 C8H C8G -159.5(5)
C8F C8G C8H N58 -4.4(14)
C8B C8G C8H N58 175.1(7)
C8F C8G C8H N8 177.5(8)
C8B C8G C8H N8 -3.0(9)
N4 C4A C53 C3H -5.9(12)
C4B C4A C53 C3H -174.0(7)
N4 C4A C53 C101 171.9(6)
C4B C4A C53 C101 3.9(12)
N3 C3H C53 C4A -7.5(13)
C3G C3H C53 C4A 169.5(8)
N3 C3H C53 C101 174.7(7)
C3G C3H C53 C101 -8.4(12)
N7 C7H C57 C8A -6.5(13)
C7G C7H C57 C8A -177.2(7)
N7 C7H C57 C201 171.2(6)
C7G C7H C57 C201 0.6(12)
N8 C8A C57 C7H -4.5(12)
C8B C8A C57 C7H 165.9(8)
N8 C8A C57 C201 177.7(6)
C8B C8A C57 C201 -11.8(11)
C4A C53 C101 C102 101.8(7)
C3H C53 C101 C102 -80.2(8)
C4A C53 C101 C106 -81.2(7)
C3H C53 C101 C106 96.7(7)
C106 C101 C102 C103 0.0
C53 C101 C102 C103 177.0(6)
C101 C102 C103 C104 0.0
C102 C103 C104 C105 0.0
C103 C104 C105 C106 0.0
C104 C105 C106 C101 0.0
C102 C101 C106 C105 0.0
C53 C101 C106 C105 -177.0(6)
C7H C57 C201 C202 -80.6(8)
C8A C57 C201 C202 97.3(7)
C7H C57 C201 C206 97.1(7)
C8A C57 C201 C206 -85.0(7)
C206 C201 C202 C203 0.0
C57 C201 C202 C203 177.7(6)
C201 C202 C203 C204 0.0
C202 C203 C204 C205 0.0
C203 C204 C205 C206 0.0
C204 C205 C206 C201 0.0
C202 C201 C206 C205 0.0
C57 C201 C206 C205 -177.7(6)
C12H N62 C9A N9 -6.4(15)
C12H N62 C9A C9B -174.6(8)
C9H N9 C9A N62 -167.3(8)
Eu2 N9 C9A N62 46.4(11)
C9H N9 C9A C9B 2.7(9)
Eu2 N9 C9A C9B -143.6(5)
N62 C9A C9B C9G 166.8(9)
N9 C9A C9B C9G -3.2(10)
N62 C9A C9B C9C -11.3(16)
N9 C9A C9B C9C 178.6(10)
C9G C9B C9C C9D 1.7(15)
C9A C9B C9C C9D 179.6(9)
C9B C9C C9D C9E -2.4(16)
C9C C9D C9E C9F 5.3(19)
C9D C9E C9F C9G -6.7(18)
C9C C9B C9G C9F -3.5(15)
C9A C9B C9G C9F 178.1(8)
C9C C9B C9G C9H -179.2(9)
C9A C9B C9G C9H 2.4(10)
C9E C9F C9G C9B 5.7(15)
C9E C9F C9G C9H -179.6(9)
C10A N59 C9H N9 0.1(14)
C10A N59 C9H C9G 178.0(7)
C9A N9 C9H N59 176.8(8)
Eu2 N9 C9H N59 -38.8(11)
C9A N9 C9H C9G -1.3(9)
Eu2 N9 C9H C9G 143.1(5)
C9B C9G C9H N59 -179.0(8)
C9F C9G C9H N59 5.7(14)
C9B C9G C9H N9 -0.8(10)
C9F C9G C9H N9 -176.1(9)
C9H N59 C10A N10 -1.2(14)
C9H N59 C10A C10B -177.6(8)
C10H N10 C10A N59 -176.2(8)
Eu2 N10 C10A N59 39.4(11)
C10H N10 C10A C10B 0.7(9)
Eu2 N10 C10A C10B -143.7(5)
N59 C10A C10B C10G 179.0(8)
N10 C10A C10B C10G 1.9(10)
N59 C10A C10B C10C -2.2(15)
N10 C10A C10B C10C -179.3(8)
C10G C10B C10C C10D 1.3(13)
C10A C10B C10C C10D -177.3(8)
C10B C10C C10D C10E -2.3(14)
C10C C10D C10E C10F 2.2(15)
C10D C10E C10F C10G -0.8(14)
C10C C10B C10G C10F -0.1(14)
C10A C10B C10G C10F 178.8(8)
C10C C10B C10G C10H 177.5(8)
C10A C10B C10G C10H -3.6(10)
C10E C10F C10G C10B -0.2(13)
C10E C10F C10G C10H -177.1(9)
C11A N60 C10H N10 0.4(13)
C11A N60 C10H C10G 178.4(8)
C10A N10 C10H N60 175.3(8)
Eu2 N10 C10H N60 -40.2(10)
C10A N10 C10H C10G -2.9(9)
Eu2 N10 C10H C10G 141.5(5)
C10B C10G C10H N60 -174.1(8)
C10F C10G C10H N60 3.0(16)
C10B C10G C10H N10 4.2(10)
C10F C10G C10H N10 -178.7(9)
C10H N60 C11A N11 -0.1(15)
C10H N60 C11A C11B 178.7(7)
C11H N11 C11A N60 -179.1(9)
Eu2 N11 C11A N60 39.1(11)
C11H N11 C11A C11B 1.9(9)
Eu2 N11 C11A C11B -139.9(6)
N60 C11A C11B C11C -2.8(15)
N11 C11A C11B C11C 176.3(9)
N60 C11A C11B C11G -179.1(8)
N11 C11A C11B C11G -0.1(10)
C11G C11B C11C C11D 0.6(14)
C11A C11B C11C C11D -175.2(9)
C11B C11C C11D C11E 0.0(16)
C11C C11D C11E C11F -1.9(17)
C11D C11E C11F C11G 3.4(14)
C11E C11F C11G C11H 176.3(9)
C11E C11F C11G C11B -3.0(14)
C11C C11B C11G C11F 0.9(15)
C11A C11B C11G C11F 177.7(8)
C11C C11B C11G C11H -178.6(8)
C11A C11B C11G C11H -1.8(10)
C11A N11 C11H C11G -3.1(9)
Eu2 N11 C11H C11G 137.7(6)
C11A N11 C11H C61 161.9(7)
Eu2 N11 C11H C61 -57.3(10)
C11F C11G C11H N11 -176.3(10)
C11B C11G C11H N11 3.1(10)
C11F C11G C11H C61 19.9(17)
C11B C11G C11H C61 -160.7(8)
C12H N12 C12A C61 -176.4(7)
Eu2 N12 C12A C61 20.9(11)
C12H N12 C12A C12B 0.7(9)
Eu2 N12 C12A C12B -161.9(5)
N12 C12A C12B C12G -0.2(9)
C61 C12A C12B C12G 177.0(7)
N12 C12A C12B C12C -179.1(8)
C61 C12A C12B C12C -2.0(15)
C12G C12B C12C C12D 2.9(12)
C12A C12B C12C C12D -178.2(8)
C12B C12C C12D C12E -1.5(13)
C12C C12D C12E C12F -1.9(14)
C12D C12E C12F C12G 3.8(14)
C12E C12F C12G C12B -2.3(13)
C12E C12F C12G C12H 178.1(8)
C12C C12B C12G C12F -1.0(12)
C12A C12B C12G C12F 179.8(7)
C12C C12B C12G C12H 178.7(7)
C12A C12B C12G C12H -0.5(8)
C9A N62 C12H N12 -5.1(16)
C9A N62 C12H C12G 164.5(8)
C12A N12 C12H N62 169.3(8)
Eu2 N12 C12H N62 -27.4(12)
C12A N12 C12H C12G -1.1(9)
Eu2 N12 C12H C12G 162.2(5)
C12F C12G C12H N62 9.7(15)
C12B C12G C12H N62 -169.9(8)
C12F C12G C12H N12 -179.4(8)
C12B C12G C12H N12 1.0(9)
C16H N66 C13A N13 2.4(15)
C16H N66 C13A C13B 175.5(8)
C13H N13 C13A N66 174.1(9)
Eu2 N13 C13A N66 -39.8(12)
C13H N13 C13A C13B 0.3(9)
Eu2 N13 C13A C13B 146.3(6)
N66 C13A C13B C13G -174.7(8)
N13 C13A C13B C13G -0.3(10)
N66 C13A C13B C13C 8.4(15)
N13 C13A C13B C13C -177.3(8)
C13G C13B C13C C13D 1.1(14)
C13A C13B C13C C13D 177.5(9)
C13B C13C C13D C13E -1.1(15)
C13C C13D C13E C13F -1.4(18)
C13D C13E C13F C13G 3.7(16)
C13C C13B C13G C13F 1.4(15)
C13A C13B C13G C13F -175.6(9)
C13C C13B C13G C13H 177.3(8)
C13A C13B C13G C13H 0.3(10)
C13E C13F C13G C13B -3.7(14)
C13E C13F C13G C13H -178.7(8)
C14A N63 C13H N13 0.2(13)
C14A N63 C13H C13G -173.5(8)
C13A N13 C13H N63 -174.5(8)
Eu2 N13 C13H N63 39.9(11)
C13A N13 C13H C13G -0.1(9)
Eu2 N13 C13H C13G -145.6(6)
C13B C13G C13H N63 174.7(7)
C13F C13G C13H N63 -9.7(15)
C13B C13G C13H N13 -0.1(10)
C13F C13G C13H N13 175.5(9)
C13H N63 C14A N14 -1.8(15)
C13H N63 C14A C14B 173.8(7)
C14H N14 C14A N63 175.4(9)
Eu2 N14 C14A N63 -37.8(13)
C14H N14 C14A C14B -0.6(9)
Eu2 N14 C14A C14B 146.2(5)
N63 C14A C14B C14C 9.4(16)
N14 C14A C14B C14C -174.2(9)
N63 C14A C14B C14G -175.9(8)
N14 C14A C14B C14G 0.5(11)
C14G C14B C14C C14D 3.0(14)
C14A C14B C14C C14D 177.1(9)
C14B C14C C14D C14E -4.2(16)
C14C C14D C14E C14F 4.0(17)
C14D C14E C14F C14G -2.8(16)
C14E C14F C14G C14B 2.0(15)
C14E C14F C14G C14H -174.3(9)
C14C C14B C14G C14F -2.1(15)
C14A C14B C14G C14F -177.4(8)
C14C C14B C14G C14H 175.1(8)
C14A C14B C14G C14H -0.2(10)
C15A N64 C14H N14 -2.5(14)
C15A N64 C14H C14G -170.2(8)
C14A N14 C14H N64 -168.3(8)
Eu2 N14 C14H N64 44.3(10)
C14A N14 C14H C14G 0.5(9)
Eu2 N14 C14H C14G -146.9(5)
C14F C14G C14H N64 -14.0(16)
C14B C14G C14H N64 169.4(8)
C14F C14G C14H N14 176.5(10)
C14B C14G C14H N14 -0.2(10)
C14H N64 C15A N15 -6.3(14)
C14H N64 C15A C15B 168.7(8)
C15H N15 C15A N64 174.8(8)
Eu2 N15 C15A N64 -28.0(11)
C15H N15 C15A C15B -0.5(8)
Eu2 N15 C15A C15B 156.8(5)
N64 C15A C15B C15C 3.4(14)
N15 C15A C15B C15C 179.3(9)
N64 C15A C15B C15G -173.2(7)
N15 C15A C15B C15G 2.7(9)
C15A C15B C15C C15D -178.0(9)
C15G C15B C15C C15D -1.9(13)
C15B C15C C15D C15E 1.8(14)
C15C C15D C15E C15F -1.8(15)
C15D C15E C15F C15G 1.7(15)
C15E C15F C15G C15H -178.0(9)
C15E C15F C15G C15B -1.6(13)
C15C C15B C15G C15F 1.8(13)
C15A C15B C15G C15F 178.8(7)
C15C C15B C15G C15H 179.2(8)
C15A C15B C15G C15H -3.7(9)
C15A N15 C15H C15G -2.0(9)
Eu2 N15 C15H C15G -157.8(5)
C15A N15 C15H C65 -174.7(7)
Eu2 N15 C15H C65 29.4(10)
C15F C15G C15H N15 -179.7(9)
C15B C15G C15H N15 3.6(9)
C15F C15G C15H C65 -7.1(16)
C15B C15G C15H C65 176.2(7)
C16H N16 C16A C65 166.2(7)
Eu2 N16 C16A C65 -53.3(9)
C16H N16 C16A C16B -3.8(8)
Eu2 N16 C16A C16B 136.8(5)
N16 C16A C16B C16G 4.1(8)
C65 C16A C16B C16G -166.0(7)
N16 C16A C16B C16C -178.9(8)
C65 C16A C16B C16C 11.0(14)
C16G C16B C16C C16D -1.5(11)
C16A C16B C16C C16D -178.2(8)
C16B C16C C16D C16E -1.2(13)
C16C C16D C16E C16F 2.9(15)
C16D C16E C16F C16G -1.9(14)
C16E C16F C16G C16B -0.8(11)
C16E C16F C16G C16H -177.2(8)
C16A C16B C16G C16F -179.9(7)
C16C C16B C16G C16F 2.5(11)
C16A C16B C16G C16H -2.8(8)
C16C C16B C16G C16H 179.6(7)
C13A N66 C16H N16 -4.2(14)
C13A N66 C16H C16G 177.8(8)
C16A N16 C16H N66 -176.2(8)
Eu2 N16 C16H N66 43.0(11)
C16A N16 C16H C16G 1.9(8)
Eu2 N16 C16H C16G -138.9(5)
C16F C16G C16H N66 -4.4(13)
C16B C16G C16H N66 178.9(7)
C16F C16G C16H N16 177.3(7)
C16B C16G C16H N16 0.6(9)
N11 C11H C61 C12A 15.9(13)
C11G C11H C61 C12A 178.1(8)
N11 C11H C61 C301 -162.8(7)
C11G C11H C61 C301 -0.7(13)
N12 C12A C61 C11H 3.7(13)
C12B C12A C61 C11H -173.0(7)
N12 C12A C61 C301 -177.5(7)
C12B C12A C61 C301 5.8(11)
N16 C16A C65 C401 -172.5(6)
C16B C16A C65 C401 -3.8(12)
N16 C16A C65 C15H 9.3(12)
C16B C16A C65 C15H 178.0(7)
N15 C15H C65 C16A 4.2(12)
C15G C15H C65 C16A -167.5(8)
N15 C15H C65 C401 -174.1(6)
C15G C15H C65 C401 14.2(12)
C11H C61 C301 C302 81.6(8)
C12A C61 C301 C302 -97.3(7)
C11H C61 C301 C306 -99.5(7)
C12A C61 C301 C306 81.6(8)
C306 C301 C302 C303 0.0
C61 C301 C302 C303 178.9(7)
C301 C302 C303 C304 0.0
C302 C303 C304 C305 0.0
C303 C304 C305 C306 0.0
C304 C305 C306 C301 0.0
C302 C301 C306 C305 0.0
C61 C301 C306 C305 -178.9(7)
C16A C65 C401 C402 84.2(8)
C15H C65 C401 C402 -97.5(7)
C16A C65 C401 C406 -97.4(7)
C15H C65 C401 C406 80.9(7)
C406 C401 C402 C403 0.0
C65 C401 C402 C403 178.4(6)
C401 C402 C403 C404 0.0
C402 C403 C404 C405 0.0
C403 C404 C405 C406 0.0
C404 C405 C406 C401 0.0
C402 C401 C406 C405 0.0
C65 C401 C406 C405 -178.4(6)
